data_1572472
loop_
_publ_author_name
'Boronski, Josef T.'
'Griffin, Liam P.'
'Conder, Caroline'
'Crumpton, Agamemnon E.'
'Wales, Lewis L.'
'Aldridge, Simon'

_publ_section_title
;
 On the nature and limits of alkaline earth-triel bonding.
;
_journal_issue 37
_journal_name_full 'Chemical science'
_journal_page_first 15377
_journal_page_last 15384
_journal_paper_doi 10.1039/d4sc03832k
_journal_volume 15
_journal_year 2024
_chemical_formula_moiety 'C57 H84 Al N5 O, C6 H14'
_chemical_formula_sum 'C63 H98 Al N5 O'
_chemical_formula_weight 968.44
_space_group_crystal_system monoclinic
_space_group_IT_number 14
_space_group_name_Hall '-P 2yn'
_space_group_name_H-M_alt 'P 1 21/n 1'
_atom_sites_solution_hydrogens geom
_atom_sites_solution_primary dual
_audit_creation_date 2024-01-19
_audit_creation_method
;
Olex2 1.5
(compiled 2023.08.24 svn.re1ec1418 for OlexSys, GUI svn.r6817)
;
_audit_update_record
;
2024-04-09 deposited with the CCDC.	2024-08-22 downloaded from the CCDC.
;
_cell_angle_alpha 90
_cell_angle_beta 102.7343(8)
_cell_angle_gamma 90
_cell_formula_units_Z 4
_cell_length_a 13.87645(13)
_cell_length_b 21.59607(19)
_cell_length_c 20.08526(15)
_cell_measurement_reflns_used 27270
_cell_measurement_temperature 150.0(2)
_cell_measurement_theta_max 76.1430
_cell_measurement_theta_min 3.0190
_cell_volume 5871.03(9)
_computing_cell_refinement 'CrysAlisPro 1.171.42.72a (Rigaku OD, 2022)'
_computing_data_collection 'CrysAlisPro 1.171.42.72a (Rigaku OD, 2022)'
_computing_data_reduction 'CrysAlisPro 1.171.42.72a (Rigaku OD, 2022)'
_computing_molecular_graphics 'Olex2 1.5 (Dolomanov et al., 2009)'
_computing_publication_material 'Olex2 1.5 (Dolomanov et al., 2009)'
_computing_structure_refinement 'SHELXL 2018/3 (Sheldrick, 2015)'
_computing_structure_solution 'SHELXT  (Sheldrick, 2015)'
_diffrn_ambient_environment N~2~
_diffrn_ambient_temperature 150.0(2)
_diffrn_detector 'CCD plate'
_diffrn_detector_area_resol_mean 10.4102
_diffrn_detector_type Atlas
_diffrn_measured_fraction_theta_full 1.000
_diffrn_measured_fraction_theta_max 0.992
_diffrn_measurement_details
;
List of Runs (angles in degrees, time in seconds):

  # Type    Start    End  Width  t~exp~   \w     \q     \k     \f   Frames
#--------------------------------------------------------------------------
  1  \w      9.00  35.00   1.00    3.50    --  -42.66  19.00-180.00   26
  2  \w    -37.00  16.00   1.00    3.50    --  -42.66  57.00 -30.00   53
  3  \w    -30.00  27.00   1.00    3.50    --  -42.66  57.00-120.00   57
  4  \w     -4.00  34.00   1.00    3.50    --  -42.66  19.00 -60.00   38
  5  \w      0.00  31.00   1.00    3.50    --  -42.66  19.00-150.00   31
  6  \w     87.00 126.00   1.00    3.50    --   42.66 178.00 -30.00   39
  7  \w     38.00  98.00   1.00   14.00    --  111.00 -95.00 -90.00   60
  8  \w    104.00 165.00   1.00   14.00    --  111.00  77.00 -30.00   61
  9  \w    115.00 156.00   1.00   14.00    --  111.00  45.00 -90.00   41
 10  \w    123.00 149.00   1.00   14.00    --  111.00  30.00 120.00   26
 11  \w    152.00 178.00   1.00   14.00    --  111.00  30.00 120.00   26
 12  \w     43.00  95.00   1.00   14.00    --  111.00-125.00-150.00   52
 13  \w     40.00  65.00   1.00   14.00    --  111.00 -45.00-120.00   25
 14  \w     45.00  70.00   1.00   14.00    --  111.00 -45.00   0.00   25
 15  \w     98.00 139.00   1.00   14.00    --  111.00 125.00 150.00   41
 16  \w     33.00  96.00   1.00   14.00    --  111.00 -95.00   0.00   63
 17  \w     41.00  67.00   1.00   14.00    --  111.00 -45.00  60.00   26
 18  \w    147.00 173.00   1.00   14.00    --  111.00 125.00 150.00   26
 19  \w     51.00 105.00   1.00   14.00    --  111.00-125.00-180.00   54
 20  \w    109.00 175.00   1.00   14.00    --  111.00  77.00-150.00   66
 21  \w     78.00 110.00   1.00   14.00    --  111.00-125.00-120.00   32
 22  \w     48.00  73.00   1.00   14.00    --  111.00-125.00   0.00   25
 23  \w     86.00 111.00   1.00   14.00    --  111.00-125.00   0.00   25
 24  \w     40.00 107.00   1.00   14.00    --  111.00-101.00-111.89   67
 25  \w    -19.00  30.00   1.00    3.50    --  -42.66  38.00 150.00   49
 26  \w   -109.00 -71.00   1.00    3.50    --  -42.66 -57.00  30.00   38
 27  \w    -39.00   9.00   1.00    3.50    --  -42.66  57.00  90.00   48
 28  \w     90.00 125.00   1.00    3.50    --   42.66 178.00-180.00   35
 29  \w     85.00 111.00   1.00    3.50    --   42.66 178.00  60.00   26
 30  \w     62.00 112.00   1.00   14.00    --  111.00-125.00 120.00   50
 31  \w     74.00 105.00   1.00   14.00    --  111.00-125.00  90.00   31
 32  \w     46.00  71.00   1.00   14.00    --  111.00 -45.00 150.00   25
 33  \w    103.00 152.00   1.00   14.00    --  111.00  77.00 120.00   49
 34  \w     66.00 110.00   1.00   14.00    --  111.00-118.00-149.00   44
 35  \w     62.00 111.00   1.00   14.00    --  111.00-125.00  60.00   49
 36  \w    110.00 147.00   1.00   14.00    --  111.00  77.00-120.00   37
 37  \w     59.00 106.00   1.00   14.00    --  111.00 -95.00 120.00   47
 38  \w    102.00 135.00   1.00   14.00    --  111.00 125.00 -30.00   33
 39  \w     76.00 102.00   1.00   14.00    --  111.00 -95.00 -30.00   26
 40  \w    153.00 178.00   1.00   14.00    --  111.00  45.00  30.00   25
 41  \w     30.00  73.00   1.00   14.00    --  111.00 -95.00 -30.00   43
 42  \w    112.00 158.00   1.00   14.00    --  111.00  77.00 -90.00   46
 43  \w    148.00 174.00   1.00   14.00    --  111.00 125.00 -30.00   26
 44  \w     90.00 148.00   1.00   14.00    --  111.00  45.00  30.00   58
 45  \w    104.00 130.00   1.00   14.00    --  111.00 125.00-150.00   26
 46  \w    145.00 173.00   1.00   14.00    --  111.00 125.00-150.00   28
 47  \w     40.00  65.00   1.00   14.00    --  111.00 -45.00-180.00   25
 48  \w     90.00 147.00   1.00   14.00    --  111.00  45.00-180.00   57
 49  \w    106.00 132.00   1.00   14.00    --  111.00  45.00  60.00   26
 50  \w    144.00 169.00   1.00   14.00    --  111.00  45.00  60.00   25
 51  \w     81.00 107.00   1.00   14.00    --  111.00-108.00 -41.23   26
 52  \w     51.00  90.00   1.00   14.00    --  111.00 -61.00  90.00   39
 53  \w     87.00 112.00   1.00   14.00    --  111.00-125.00-180.00   25
 54  \w     53.00  79.00   1.00   14.00    --  111.00-108.00 -41.23   26
;
_diffrn_measurement_device 'four-circle diffractometer'
_diffrn_measurement_device_type 'SuperNova, Dual, Cu at home/near, Atlas'
_diffrn_measurement_method '\w scans'
_diffrn_orient_matrix_type 'CrysAlisPro convention (1999,Acta A55,543-557)'
_diffrn_orient_matrix_UB_11 -0.0969973000
_diffrn_orient_matrix_UB_12 -0.0205006000
_diffrn_orient_matrix_UB_13 0.0187701000
_diffrn_orient_matrix_UB_21 0.0216533000
_diffrn_orient_matrix_UB_22 -0.0676381000
_diffrn_orient_matrix_UB_23 -0.0160831000
_diffrn_orient_matrix_UB_31 0.0553839000
_diffrn_orient_matrix_UB_32 -0.0093478000
_diffrn_orient_matrix_UB_33 0.0746431000
_diffrn_radiation_monochromator mirror
_diffrn_radiation_probe x-ray
_diffrn_radiation_type 'Cu K\a'
_diffrn_radiation_wavelength 1.54184
_diffrn_reflns_av_R_equivalents 0.0383
_diffrn_reflns_av_unetI/netI 0.0222
_diffrn_reflns_Laue_measured_fraction_full 1.000
_diffrn_reflns_Laue_measured_fraction_max 0.992
_diffrn_reflns_limit_h_max 17
_diffrn_reflns_limit_h_min -17
_diffrn_reflns_limit_k_max 27
_diffrn_reflns_limit_k_min -27
_diffrn_reflns_limit_l_max 25
_diffrn_reflns_limit_l_min -22
_diffrn_reflns_number 76946
_diffrn_reflns_point_group_measured_fraction_full 1.000
_diffrn_reflns_point_group_measured_fraction_max 0.992
_diffrn_reflns_theta_full 67.684
_diffrn_reflns_theta_max 76.347
_diffrn_reflns_theta_min 3.046
_diffrn_source 'micro-focus sealed X-ray tube'
_diffrn_source_type 'SuperNova (Cu) X-ray Source'
_exptl_absorpt_coefficient_mu 0.621
_exptl_absorpt_correction_T_max 1.00000
_exptl_absorpt_correction_T_min 0.86134
_exptl_absorpt_correction_type multi-scan
_exptl_absorpt_process_details
;
CrysAlisPro 1.171.42.72a (Rigaku Oxford Diffraction, 2022)
Empirical absorption correction using spherical harmonics,
implemented in SCALE3 ABSPACK scaling algorithm.
;
_exptl_crystal_colour yellow
_exptl_crystal_colour_primary yellow
_exptl_crystal_density_diffrn 1.096
_exptl_crystal_description block
_exptl_crystal_F_000 2128
_exptl_crystal_size_max 0.2
_exptl_crystal_size_mid 0.15
_exptl_crystal_size_min 0.1
_refine_diff_density_max 0.738
_refine_diff_density_min -0.330
_refine_diff_density_rms 0.050
_refine_ls_extinction_method none
_refine_ls_goodness_of_fit_ref 1.017
_refine_ls_hydrogen_treatment constr
_refine_ls_matrix_type full
_refine_ls_number_parameters 813
_refine_ls_number_reflns 12218
_refine_ls_number_restraints 374
_refine_ls_restrained_S_all 1.017
_refine_ls_R_factor_all 0.0698
_refine_ls_R_factor_gt 0.0585
_refine_ls_shift/su_max 0.000
_refine_ls_shift/su_mean 0.000
_refine_ls_structure_factor_coef Fsqd
_refine_ls_weighting_details 'w=1/[\s^2^(Fo^2^)+(0.1035P)^2^+2.6302P] where P=(Fo^2^+2Fc^2^)/3'
_refine_ls_weighting_scheme calc
_refine_ls_wR_factor_gt 0.1658
_refine_ls_wR_factor_ref 0.1800
_reflns_Friedel_coverage 0.000
_reflns_number_gt 10123
_reflns_number_total 12218
_reflns_threshold_expression 'I > 2\s(I)'
_cod_data_source_file d4sc03832k2.cif
_cod_data_source_block 018cclw23_auto
_cod_depositor_comments 'Adding full bibliography for 1572469--1572472.cif.'
_cod_database_code 1572472
_shelx_shelxl_version_number 2018/3
_chemical_oxdiff_formula 'C63 H98 Al1 N5 O1'
_shelx_space_group_comment
;
The symmetry employed for this shelxl refinement is uniquely defined
by the following loop, which should always be used as a source of
symmetry information in preference to the above space-group names.
They are only intended as comments.
;
_shelx_estimated_absorpt_t_max 0.940
_shelx_estimated_absorpt_t_min 0.886
_olex2_refinement_description
;
1. Fixed Uiso
 At 1.2 times of:
  All C(H) groups, All C(H,H) groups, All N(H) groups
 At 1.5 times of:
  All C(H,H,H) groups
2. Restrained distances
 C60A-C61A \\sim C60B-C61B
 with sigma of 0.02
 C5-C7A \\sim C5-C6B
 with sigma of 0.02
 C58A-C59A \\sim C58A-C59B
 with sigma of 0.02
 C60A-C58A \\sim C60B-C58A
 with sigma of 0.04
 C60A-C59A \\sim C60B-C59B
 with sigma of 0.02
 C61A-C62A \\sim C61B-C62B
 with sigma of 0.02
 C60A-C62A \\sim C60B-C62B
 with sigma of 0.04
 C61A-C59A \\sim C61B-C59B
 with sigma of 0.04
 C5-C6A \\sim C5-C7B
 with sigma of 0.02
 C15-C17A \\sim C15-C17B
 with sigma of 0.02
 C15-C18A \\sim C15-C18B
 with sigma of 0.02
 C15-C16A \\sim C15-C16B
 with sigma of 0.02
 C27-C29A \\sim C27-C29B
 with sigma of 0.02
 C27-C30A \\sim C27-C30B
 with sigma of 0.02
 C27-C28A \\sim C27-C28B
 with sigma of 0.02
 C63A-C62A \\sim C62B-C63B
 with sigma of 0.02
 C54-C55A \\sim C54-C55B
 with sigma of 0.02
 C55A-C56A \\sim C55B-C56B
 with sigma of 0.02
 C55A-C57A \\sim C55B-C57B
 with sigma of 0.02
 C54-C56A \\sim C54-C56B
 with sigma of 0.04
 C54-C57A \\sim C54-C57B
 with sigma of 0.04
 C56A-C57A \\sim C56B-C57B
 with sigma of 0.04
3. Rigid bond restraints
 C6B, C5, C7B
 with sigma for 1-2 distances of 0.01 and sigma for 1-3 distances of 0.01
 C30B, C27, C28B, C29B
 with sigma for 1-2 distances of 0.01 and sigma for 1-3 distances of 0.01
 C28A, C29A, C30A
 with sigma for 1-2 distances of 0.01 and sigma for 1-3 distances of 0.01
 C6A, C5, C7A
 with sigma for 1-2 distances of 0.01 and sigma for 1-3 distances of 0.01
 C56A, C55A, C57A
 with sigma for 1-2 distances of 0.01 and sigma for 1-3 distances of 0.01
 C35, C39, C40, C41, C42, C34
 with sigma for 1-2 distances of 0.01 and sigma for 1-3 distances of 0.01
 C55A, C57A, C56A
 with sigma for 1-2 distances of 0.01 and sigma for 1-3 distances of 0.01
 C56B, C55B, C57B
 with sigma for 1-2 distances of 0.01 and sigma for 1-3 distances of 0.01
4. Uiso/Uaniso restraints and constraints
C28B \\sim C28A \\sim C27 \\sim C29A \\sim C29B \\sim C30B \\sim C30A: within
2A with sigma of 0.04 and sigma for terminal atoms of 0.08 within 2A
C56B \\sim C56A \\sim C55B \\sim C55A \\sim C57B \\sim C57A: within 2A with
sigma of 0.04 and sigma for terminal atoms of 0.08 within 2A
Uanis(C30B) \\sim Ueq, Uanis(C28B) \\sim Ueq, Uanis(C29B) \\sim Ueq: with sigma
of 0.015 and sigma for terminal atoms of 0.03
Uanis(C63A) = Uanis(C63B)
Uanis(C63B) = Uanis(C63A)
Uanis(C6) = Uanis(C58A)
Uanis(C58A) = Uanis(C6)
5. Rigid body (RIGU) restrains
 C60A, C61A, C59A, C62A, C58A, C63A
 with sigma for 1-2 distances of 0.004 and sigma for 1-3 distances of 0.004
 C6B, C5, C7B
 with sigma for 1-2 distances of 0.004 and sigma for 1-3 distances of 0.004
 C59B, C63A, C62B, C61B, C60B, C58A
 with sigma for 1-2 distances of 0.004 and sigma for 1-3 distances of 0.004
 C15, C16B, C17B, C18B
 with sigma for 1-2 distances of 0.004 and sigma for 1-3 distances of 0.004
 C16A, C17A, C15, C18A
 with sigma for 1-2 distances of 0.004 and sigma for 1-3 distances of 0.004
 C28B, C27, C30B, C29B
 with sigma for 1-2 distances of 0.004 and sigma for 1-3 distances of 0.004
 C28A, C29A, C27, C30A
 with sigma for 1-2 distances of 0.004 and sigma for 1-3 distances of 0.004
 C7A, C5, C6A
 with sigma for 1-2 distances of 0.004 and sigma for 1-3 distances of 0.004
 C56A, C55A, C57A
 with sigma for 1-2 distances of 0.004 and sigma for 1-3 distances of 0.004
 C35, C39, C40, C41, C42, C34
 with sigma for 1-2 distances of 0.004 and sigma for 1-3 distances of 0.004
 C55A, C56A, C57A
 with sigma for 1-2 distances of 0.004 and sigma for 1-3 distances of 0.004
 C56B, C55B, C57B
 with sigma for 1-2 distances of 0.004 and sigma for 1-3 distances of 0.004
6. Others
 Sof(C60B)=Sof(H60C)=Sof(H60D)=Sof(C61B)=Sof(H61C)=Sof(H61D)=Sof(C59B)=
 Sof(H59C)=Sof(H59D)=Sof(C62B)=Sof(H62C)=Sof(H62D)=Sof(C63B)=Sof(H63D)=
 Sof(H63E)=Sof(H63F)=Sof(C6)=Sof(H6A)=Sof(H6B)=Sof(H6C)=1-FVAR(1)
 Sof(C60A)=Sof(H60A)=Sof(H60B)=Sof(C61A)=Sof(H61A)=Sof(H61B)=Sof(C62A)=
 Sof(H62A)=Sof(H62B)=Sof(C63A)=Sof(H63A)=Sof(H63B)=Sof(H63C)=Sof(C58A)=
 Sof(H58A)=Sof(H58B)=Sof(H58C)=Sof(C59A)=Sof(H59A)=Sof(H59B)=FVAR(1)
 Sof(H5B)=Sof(C7B)=Sof(H7BA)=Sof(H7BB)=Sof(H7BC)=Sof(C6B)=Sof(H6BA)=Sof(H6BB)=
 Sof(H6BC)=1-FVAR(2)
 Sof(H5A)=Sof(C7A)=Sof(H7AA)=Sof(H7AB)=Sof(H7AC)=Sof(C6A)=Sof(H6AA)=Sof(H6AB)=
 Sof(H6AC)=FVAR(2)
 Sof(C18B)=Sof(H18D)=Sof(H18E)=Sof(H18F)=Sof(C17B)=Sof(H17D)=Sof(H17E)=
 Sof(H17F)=Sof(C16B)=Sof(H16D)=Sof(H16E)=Sof(H16F)=1-FVAR(3)
 Sof(C17A)=Sof(H17A)=Sof(H17B)=Sof(H17C)=Sof(C18A)=Sof(H18A)=Sof(H18B)=
 Sof(H18C)=Sof(C16A)=Sof(H16A)=Sof(H16B)=Sof(H16C)=FVAR(3)
 Sof(C28B)=Sof(H28D)=Sof(H28E)=Sof(H28F)=Sof(C29B)=Sof(H29D)=Sof(H29E)=
 Sof(H29F)=Sof(C30B)=Sof(H30D)=Sof(H30E)=Sof(H30F)=1-FVAR(4)
 Sof(C29A)=Sof(H29A)=Sof(H29B)=Sof(H29C)=Sof(C30A)=Sof(H30A)=Sof(H30B)=
 Sof(H30C)=Sof(C28A)=Sof(H28A)=Sof(H28B)=Sof(H28C)=FVAR(4)
 Sof(C56B)=Sof(H56D)=Sof(H56E)=Sof(H56F)=Sof(C55B)=Sof(H55B)=Sof(C57B)=
 Sof(H57D)=Sof(H57E)=Sof(H57F)=1-FVAR(5)
 Sof(C55A)=Sof(H55A)=Sof(C56A)=Sof(H56A)=Sof(H56B)=Sof(H56C)=Sof(C57A)=
 Sof(H57A)=Sof(H57B)=Sof(H57C)=FVAR(5)
7.a Ternary CH refined with riding coordinates:
 C48(H48), C2(H2), C5(H5A), C5(H5B), C55A(H55A), C36(H36), C43(H43), C8(H8),
 C55B(H55B)
7.b Secondary CH2 refined with riding coordinates:
 C60A(H60A,H60B), C61A(H61A,H61B), C62A(H62A,H62B), C59A(H59A,H59B), C60B(H60C,
 H60D), C61B(H61C,H61D), C59B(H59C,H59D), C62B(H62C,H62D)
7.c Aromatic/amide H refined with riding coordinates:
 C31(H31), N3(H3), C25(H25), C19(H19), C13(H13), C51(H51), C40(H40), C52(H52),
 C53(H53), C39(H39), C41(H41)
7.d Idealised Me refined as rotating group:
 C22(H22A,H22B,H22C), C23(H23A,H23B,H23C), C3(H3A,H3B,H3C), C4(H4A,H4B,H4C),
 C29A(H29A,H29B,H29C), C50(H50A,H50B,H50C), C17A(H17A,H17B,H17C), C49(H49A,H49B,
 H49C), C9(H9A,H9B,H9C), C56A(H56A,H56B,H56C), C18A(H18A,H18B,H18C), C30A(H30A,
 H30B,H30C), C16A(H16A,H16B,H16C), C28A(H28A,H28B,H28C), C37(H37A,H37B,H37C),
 C44(H44A,H44B,H44C), C10(H10A,H10B,H10C), C57A(H57A,H57B,H57C), C7A(H7AA,H7AB,
 H7AC), C45(H45A,H45B,H45C), C38(H38A,H38B,H38C), C6A(H6AA,H6AB,H6AC),
 C63A(H63A,H63B,H63C), C58A(H58A,H58B,H58C), C7B(H7BA,H7BB,H7BC), C6B(H6BA,H6BB,
 H6BC), C18B(H18D,H18E,H18F), C17B(H17D,H17E,H17F), C16B(H16D,H16E,H16F),
 C28B(H28D,H28E,H28F), C29B(H29D,H29E,H29F), C30B(H30D,H30E,H30F), C63B(H63D,
 H63E,H63F), C6(H6A,H6B,H6C), C56B(H56D,H56E,H56F), C57B(H57D,H57E,H57F)
;
_olex2_submission_special_instructions 'No special instructions were received'
_oxdiff_exptl_absorpt_empirical_details
;
Empirical correction (ABSPACK) includes:
- Absorption correction using spherical harmonics
- Frame scaling
;
_oxdiff_exptl_absorpt_empirical_full_max 1.449
_oxdiff_exptl_absorpt_empirical_full_min 0.743

loop_
_space_group_symop_operation_xyz
'x, y, z'
'-x+1/2, y+1/2, -z+1/2'
'-x, -y, -z'
'x-1/2, -y-1/2, z-1/2'

loop_
_atom_site_label
_atom_site_type_symbol
_atom_site_fract_x
_atom_site_fract_y
_atom_site_fract_z
_atom_site_U_iso_or_equiv
_atom_site_adp_type
_atom_site_occupancy
_atom_site_site_symmetry_order
_atom_site_calc_flag
_atom_site_refinement_flags_posn
_atom_site_refinement_flags_adp
_atom_site_refinement_flags_occupancy
_atom_site_disorder_assembly
_atom_site_disorder_group
Al1 Al 0.78185(4) 0.47248(2) 0.26023(2) 0.03035(13) Uani 1 1 d . . . . .
O1 O 0.65110(8) 0.45412(5) 0.19634(6) 0.0299(2) Uani 1 1 d . . . . .
N5 N 0.71419(10) 0.43450(7) 0.32301(7) 0.0312(3) Uani 1 1 d . . . . .
N4 N 0.82823(10) 0.43636(7) 0.18606(7) 0.0307(3) Uani 1 1 d . . . . .
N2 N 0.77204(12) 0.56123(7) 0.25597(8) 0.0390(3) Uani 1 1 d . . . . .
N1 N 0.89537(12) 0.51109(8) 0.31960(9) 0.0450(4) Uani 1 1 d . . . . .
C11 C 0.58083(12) 0.42642(8) 0.22737(8) 0.0302(3) Uani 1 1 d . . . . .
C33 C 0.65836(12) 0.42457(8) 0.13541(8) 0.0304(3) Uani 1 1 d . . . . .
C32 C 0.75607(12) 0.41718(8) 0.13030(8) 0.0299(3) Uani 1 1 d . . . . .
C24 C 0.57555(12) 0.40270(8) 0.09142(8) 0.0327(3) Uani 1 1 d . . . . .
C31 C 0.76815(13) 0.38954(8) 0.06953(9) 0.0342(3) Uani 1 1 d . . . . .
H31 H 0.832623 0.385582 0.061146 0.041 Uiso 1 1 calc R U . . .
C12 C 0.61586(12) 0.41809(8) 0.29726(8) 0.0309(3) Uani 1 1 d . . . . .
C26 C 0.68699(13) 0.36765(9) 0.02098(9) 0.0362(4) Uani 1 1 d . . . . .
N3 N 0.91249(15) 0.61895(9) 0.32733(10) 0.0549(4) Uani 1 1 d . . . . .
H3 H 0.958245 0.612004 0.364514 0.066 Uiso 1 1 calc R U . . .
C34 C 0.74668(12) 0.42460(8) 0.39549(8) 0.0332(3) Uani 1 1 d . U . . .
C46 C 0.92680(12) 0.43430(8) 0.17411(8) 0.0322(3) Uani 1 1 d . . . . .
C25 C 0.59149(13) 0.37329(9) 0.03253(9) 0.0368(4) Uani 1 1 d . . . . .
H25 H 0.536932 0.357032 0.000138 0.044 Uiso 1 1 calc R U . . .
C21 C 0.47501(12) 0.41230(9) 0.11046(9) 0.0354(4) Uani 1 1 d . . . . .
C20 C 0.49265(12) 0.40548(8) 0.18856(8) 0.0327(3) Uani 1 1 d . . . . .
C19 C 0.42780(12) 0.37905(9) 0.22499(9) 0.0361(4) Uani 1 1 d . . . . .
H19 H 0.364933 0.364694 0.201133 0.043 Uiso 1 1 calc R U . . .
C14 C 0.45453(13) 0.37353(9) 0.29632(9) 0.0369(4) Uani 1 1 d . . . . .
C13 C 0.54819(13) 0.39235(9) 0.33164(9) 0.0358(4) Uani 1 1 d . . . . .
H13 H 0.566187 0.387581 0.379814 0.043 Uiso 1 1 calc R U . . .
C47 C 0.96170(14) 0.48475(9) 0.14113(9) 0.0385(4) Uani 1 1 d . . . . .
C1 C 0.85957(15) 0.56902(9) 0.30051(10) 0.0416(4) Uani 1 1 d . . . . .
C27 C 0.70395(15) 0.33298(10) -0.04259(9) 0.0435(4) Uani 1 1 d D U . . .
C22 C 0.39813(14) 0.36590(11) 0.07379(9) 0.0443(4) Uani 1 1 d . . . . .
H22A H 0.387771 0.371843 0.024350 0.066 Uiso 1 1 calc R U . . .
H22B H 0.335681 0.372457 0.087942 0.066 Uiso 1 1 calc R U . . .
H22C H 0.421682 0.323677 0.085587 0.066 Uiso 1 1 calc R U . . .
C51 C 1.05567(15) 0.48149(10) 0.12730(11) 0.0480(5) Uani 1 1 d . . . . .
H51 H 1.079379 0.515319 0.105249 0.058 Uiso 1 1 calc R U . . .
C35 C 0.78935(15) 0.36780(10) 0.42046(10) 0.0437(4) Uani 1 1 d . U . . .
C15 C 0.38024(14) 0.34670(11) 0.33549(10) 0.0460(5) Uani 1 1 d D . . . .
C54 C 0.98678(14) 0.38182(10) 0.19140(10) 0.0417(4) Uani 1 1 d D . . . .
C48 C 0.89999(16) 0.54170(10) 0.11874(11) 0.0470(5) Uani 1 1 d . . . . .
H48 H 0.840458 0.539141 0.139026 0.056 Uiso 1 1 calc R U . . .
C23 C 0.43843(15) 0.47850(10) 0.09043(10) 0.0446(4) Uani 1 1 d . . . . .
H23A H 0.488414 0.508402 0.112614 0.067 Uiso 1 1 calc R U . . .
H23B H 0.376635 0.485948 0.105156 0.067 Uiso 1 1 calc R U . . .
H23C H 0.426968 0.483260 0.040782 0.067 Uiso 1 1 calc R U . . .
C2 C 0.70002(15) 0.60870(9) 0.22680(10) 0.0433(4) Uani 1 1 d . . . . .
H2 H 0.728751 0.650227 0.241668 0.052 Uiso 1 1 calc R U . . .
C42 C 0.73203(16) 0.47074(10) 0.44143(9) 0.0441(4) Uani 1 1 d . U . . .
C5 C 0.99443(15) 0.50183(11) 0.36209(11) 0.0479(5) Uani 1 1 d D U . . .
H5A H 1.007079 0.533273 0.399556 0.057 Uiso 0.731(6) 1 calc R U P A 1
H5B H 1.040745 0.535429 0.355020 0.057 Uiso 0.269(6) 1 calc R U P A 2
C40 C 0.80191(18) 0.40332(12) 0.53583(10) 0.0551(5) Uani 1 1 d . U . . .
H40 H 0.820591 0.396051 0.583592 0.066 Uiso 1 1 calc R U . . .
C52 C 1.11460(15) 0.43051(12) 0.14483(12) 0.0531(5) Uani 1 1 d . . . . .
H52 H 1.178594 0.429156 0.135200 0.064 Uiso 1 1 calc R U . . .
C53 C 1.08034(15) 0.38126(11) 0.17652(11) 0.0512(5) Uani 1 1 d . . . . .
H53 H 1.121448 0.346008 0.188553 0.061 Uiso 1 1 calc R U . . .
C3 C 0.60415(17) 0.60119(11) 0.25139(12) 0.0517(5) Uani 1 1 d . . . . .
H3A H 0.578175 0.559276 0.240843 0.078 Uiso 1 1 calc R U . . .
H3B H 0.555585 0.631521 0.228313 0.078 Uiso 1 1 calc R U . . .
H3C H 0.617127 0.607947 0.300820 0.078 Uiso 1 1 calc R U . . .
C39 C 0.81656(18) 0.35866(12) 0.49100(11) 0.0556(5) Uani 1 1 d . U . . .
H39 H 0.845918 0.320481 0.508145 0.067 Uiso 1 1 calc R U . . .
C41 C 0.75988(19) 0.45902(11) 0.51149(10) 0.0533(5) Uani 1 1 d . U . . .
H41 H 0.749678 0.489950 0.542856 0.064 Uiso 1 1 calc R U . . .
C4 C 0.67756(17) 0.60606(11) 0.14873(11) 0.0518(5) Uani 1 1 d . . . . .
H4A H 0.736475 0.618252 0.132545 0.078 Uiso 1 1 calc R U . . .
H4B H 0.623217 0.634462 0.130111 0.078 Uiso 1 1 calc R U . . .
H4C H 0.658618 0.563782 0.133551 0.078 Uiso 1 1 calc R U . . .
C29A C 0.6243(9) 0.3469(5) -0.1064(6) 0.051(2) Uani 0.63(2) 1 d D U P B 1
H29A H 0.559401 0.335863 -0.098236 0.076 Uiso 0.63(2) 1 calc R U P B 1
H29B H 0.637007 0.322592 -0.144811 0.076 Uiso 0.63(2) 1 calc R U P B 1
H29C H 0.625429 0.391093 -0.117202 0.076 Uiso 0.63(2) 1 calc R U P B 1
C55A C 0.9595(11) 0.3267(6) 0.2312(7) 0.047(2) Uani 0.50(4) 1 d D U P C 1
H55A H 0.917348 0.343282 0.261525 0.056 Uiso 0.50(4) 1 calc R U P C 1
C50 C 0.9541(2) 0.60142(11) 0.14438(15) 0.0652(6) Uani 1 1 d . . . . .
H50A H 1.007592 0.608332 0.120468 0.098 Uiso 1 1 calc R U . . .
H50B H 0.981858 0.598097 0.193534 0.098 Uiso 1 1 calc R U . . .
H50C H 0.907752 0.636231 0.135628 0.098 Uiso 1 1 calc R U . . .
C36 C 0.8055(3) 0.31589(12) 0.37343(13) 0.0719(8) Uani 1 1 d . . . . .
H36 H 0.814064 0.335092 0.329802 0.086 Uiso 1 1 calc R U . . .
C43 C 0.6848(3) 0.53186(12) 0.41796(12) 0.0699(8) Uani 1 1 d . . . . .
H43 H 0.677299 0.534128 0.367339 0.084 Uiso 1 1 calc R U . . .
C17A C 0.3299(3) 0.28976(16) 0.3016(2) 0.0495(8) Uani 0.777(5) 1 d D . P D 1
H17A H 0.279902 0.275915 0.326016 0.074 Uiso 0.777(5) 1 calc R U P D 1
H17B H 0.378826 0.256885 0.302536 0.074 Uiso 0.777(5) 1 calc R U P D 1
H17C H 0.298011 0.299323 0.254167 0.074 Uiso 0.777(5) 1 calc R U P D 1
C49 C 0.8635(2) 0.54406(13) 0.04119(14) 0.0702(7) Uani 1 1 d . . . . .
H49A H 0.823348 0.581335 0.028538 0.105 Uiso 1 1 calc R U . . .
H49B H 0.823413 0.507279 0.025723 0.105 Uiso 1 1 calc R U . . .
H49C H 0.920278 0.545076 0.019598 0.105 Uiso 1 1 calc R U . . .
C9 C 1.0087(2) 0.70749(14) 0.30861(17) 0.0736(7) Uani 1 1 d . . . . .
H9A H 1.044774 0.706864 0.356406 0.110 Uiso 1 1 calc R U . . .
H9B H 1.004998 0.750102 0.291454 0.110 Uiso 1 1 calc R U . . .
H9C H 1.043247 0.681579 0.281286 0.110 Uiso 1 1 calc R U . . .
C8 C 0.90453(19) 0.68249(11) 0.30348(14) 0.0597(6) Uani 1 1 d . . . . .
H8 H 0.868140 0.683302 0.254613 0.072 Uiso 1 1 calc R U . . .
C56A C 1.0462(10) 0.2945(8) 0.2772(8) 0.056(2) Uani 0.50(4) 1 d D U P C 1
H56A H 1.088324 0.325357 0.305416 0.084 Uiso 0.50(4) 1 calc R U P C 1
H56B H 1.084573 0.272303 0.249275 0.084 Uiso 0.50(4) 1 calc R U P C 1
H56C H 1.021762 0.265050 0.306762 0.084 Uiso 0.50(4) 1 calc R U P C 1
C18A C 0.2994(2) 0.39765(14) 0.33672(16) 0.0505(8) Uani 0.777(5) 1 d D . P D 1
H18A H 0.263158 0.406226 0.289976 0.076 Uiso 0.777(5) 1 calc R U P D 1
H18B H 0.331364 0.435673 0.357226 0.076 Uiso 0.777(5) 1 calc R U P D 1
H18C H 0.253268 0.382735 0.363742 0.076 Uiso 0.777(5) 1 calc R U P D 1
C30A C 0.6941(5) 0.2616(2) -0.0304(3) 0.0506(14) Uani 0.63(2) 1 d D U P B 1
H30A H 0.746608 0.248417 0.008003 0.076 Uiso 0.63(2) 1 calc R U P B 1
H30B H 0.700001 0.238945 -0.071608 0.076 Uiso 0.63(2) 1 calc R U P B 1
H30C H 0.629601 0.253045 -0.020137 0.076 Uiso 0.63(2) 1 calc R U P B 1
C16A C 0.4264(2) 0.33250(17) 0.41018(14) 0.0543(9) Uani 0.777(5) 1 d D . P D 1
H16A H 0.375215 0.317596 0.432912 0.081 Uiso 0.777(5) 1 calc R U P D 1
H16B H 0.456414 0.370209 0.432872 0.081 Uiso 0.777(5) 1 calc R U P D 1
H16C H 0.477313 0.300588 0.412680 0.081 Uiso 0.777(5) 1 calc R U P D 1
C28A C 0.8054(5) 0.3438(5) -0.0571(5) 0.0600(18) Uani 0.63(2) 1 d D U P B 1
H28A H 0.817288 0.388428 -0.059353 0.090 Uiso 0.63(2) 1 calc R U P B 1
H28B H 0.808601 0.324610 -0.100747 0.090 Uiso 0.63(2) 1 calc R U P B 1
H28C H 0.855849 0.325441 -0.020519 0.090 Uiso 0.63(2) 1 calc R U P B 1
C37 C 0.8976(3) 0.27783(14) 0.4020(2) 0.0911(11) Uani 1 1 d . . . . .
H37A H 0.954909 0.305398 0.413980 0.137 Uiso 1 1 calc R U . . .
H37B H 0.908175 0.247973 0.367567 0.137 Uiso 1 1 calc R U . . .
H37C H 0.889034 0.255619 0.442847 0.137 Uiso 1 1 calc R U . . .
C44 C 0.7475(4) 0.58700(13) 0.44921(17) 0.0995(14) Uani 1 1 d . . . . .
H44A H 0.714554 0.625532 0.431081 0.149 Uiso 1 1 calc R U . . .
H44B H 0.812435 0.584682 0.437714 0.149 Uiso 1 1 calc R U . . .
H44C H 0.755649 0.586209 0.498933 0.149 Uiso 1 1 calc R U . . .
C10 C 0.8509(3) 0.72241(15) 0.34465(19) 0.0824(9) Uani 1 1 d . . . . .
H10A H 0.785951 0.704393 0.344179 0.124 Uiso 1 1 calc R U . . .
H10B H 0.842485 0.764069 0.324861 0.124 Uiso 1 1 calc R U . . .
H10C H 0.889288 0.724847 0.391782 0.124 Uiso 1 1 calc R U . . .
C57A C 0.8965(14) 0.2813(8) 0.1835(9) 0.075(4) Uani 0.50(4) 1 d D U P C 1
H57A H 0.877328 0.247164 0.209993 0.112 Uiso 0.50(4) 1 calc R U P C 1
H57B H 0.934137 0.264962 0.151439 0.112 Uiso 0.50(4) 1 calc R U P C 1
H57C H 0.837121 0.302336 0.158096 0.112 Uiso 0.50(4) 1 calc R U P C 1
C7A C 1.0725(2) 0.50895(15) 0.31814(14) 0.0477(8) Uani 0.731(6) 1 d D U P A 1
H7AA H 1.062314 0.476772 0.282874 0.072 Uiso 0.731(6) 1 calc R U P A 1
H7AB H 1.138870 0.504739 0.347283 0.072 Uiso 0.731(6) 1 calc R U P A 1
H7AC H 1.065879 0.549842 0.296453 0.072 Uiso 0.731(6) 1 calc R U P A 1
C45 C 0.5821(3) 0.53639(18) 0.43276(18) 0.0978(12) Uani 1 1 d . . . . .
H45A H 0.586827 0.532366 0.481985 0.147 Uiso 1 1 calc R U . . .
H45B H 0.540356 0.503143 0.408723 0.147 Uiso 1 1 calc R U . . .
H45C H 0.552833 0.576584 0.417116 0.147 Uiso 1 1 calc R U . . .
C60A C 0.6716(3) 0.2959(3) 0.6255(2) 0.0637(12) Uani 0.742(6) 1 d D . P E 1
H60A H 0.664253 0.261967 0.657103 0.076 Uiso 0.742(6) 1 calc R U P E 1
H60B H 0.741596 0.296902 0.621883 0.076 Uiso 0.742(6) 1 calc R U P E 1
C38 C 0.7169(3) 0.27244(16) 0.3562(2) 0.1072(15) Uani 1 1 d . . . . .
H38A H 0.706442 0.253033 0.398128 0.161 Uiso 1 1 calc R U . . .
H38B H 0.729498 0.240320 0.324696 0.161 Uiso 1 1 calc R U . . .
H38C H 0.657957 0.296032 0.334678 0.161 Uiso 1 1 calc R U . . .
C61A C 0.6468(3) 0.3566(2) 0.6553(3) 0.0637(11) Uani 0.742(6) 1 d D . P E 1
H61A H 0.647710 0.389981 0.621654 0.076 Uiso 0.742(6) 1 calc R U P E 1
H61B H 0.578855 0.354074 0.663044 0.076 Uiso 0.742(6) 1 calc R U P E 1
C6A C 1.0054(3) 0.4377(2) 0.3926(3) 0.0661(10) Uani 0.731(6) 1 d D U P A 1
H6AA H 0.961875 0.433368 0.424722 0.099 Uiso 0.731(6) 1 calc R U P A 1
H6AB H 1.074057 0.431124 0.416755 0.099 Uiso 0.731(6) 1 calc R U P A 1
H6AC H 0.987218 0.406886 0.356152 0.099 Uiso 0.731(6) 1 calc R U P A 1
C62A C 0.7163(3) 0.3736(2) 0.7214(3) 0.0715(11) Uani 0.742(6) 1 d D . P E 1
H62A H 0.714736 0.340603 0.755357 0.086 Uiso 0.742(6) 1 calc R U P E 1
H62B H 0.784386 0.375783 0.713893 0.086 Uiso 0.742(6) 1 calc R U P E 1
C63A C 0.6908(8) 0.4343(3) 0.7495(4) 0.0965(16) Uani 0.742(6) 1 d D . P E 1
H63A H 0.690008 0.466910 0.715412 0.145 Uiso 0.742(6) 1 calc R U P E 1
H63B H 0.740352 0.444284 0.790944 0.145 Uiso 0.742(6) 1 calc R U P E 1
H63C H 0.625561 0.431354 0.760376 0.145 Uiso 0.742(6) 1 calc R U P E 1
C58A C 0.6299(9) 0.2197(4) 0.5261(3) 0.1040(18) Uani 0.742(6) 1 d . . P E 1
H58A H 0.583479 0.212654 0.482349 0.156 Uiso 0.742(6) 1 calc R U P E 1
H58B H 0.623093 0.186480 0.557978 0.156 Uiso 0.742(6) 1 calc R U P E 1
H58C H 0.697555 0.220100 0.519080 0.156 Uiso 0.742(6) 1 calc R U P E 1
C59A C 0.6073(3) 0.2819(2) 0.5555(2) 0.0747(12) Uani 0.742(6) 1 d D . P E 1
H59A H 0.616218 0.315200 0.523584 0.090 Uiso 0.742(6) 1 calc R U P E 1
H59B H 0.537125 0.282257 0.558850 0.090 Uiso 0.742(6) 1 calc R U P E 1
C60B C 0.6400(13) 0.3216(9) 0.6200(8) 0.085(4) Uani 0.258(6) 1 d D . P E 2
H60C H 0.633463 0.350615 0.581144 0.102 Uiso 0.258(6) 1 calc R U P E 2
H60D H 0.572619 0.310375 0.624620 0.102 Uiso 0.258(6) 1 calc R U P E 2
C61B C 0.6927(13) 0.3542(7) 0.6845(9) 0.091(4) Uani 0.258(6) 1 d D . P E 2
H61C H 0.689093 0.327804 0.724118 0.109 Uiso 0.258(6) 1 calc R U P E 2
H61D H 0.763354 0.358650 0.683281 0.109 Uiso 0.258(6) 1 calc R U P E 2
C59B C 0.6926(15) 0.2631(8) 0.6040(9) 0.103(5) Uani 0.258(6) 1 d D . P E 2
H59C H 0.757939 0.273814 0.595059 0.124 Uiso 0.258(6) 1 calc R U P E 2
H59D H 0.702636 0.234189 0.643149 0.124 Uiso 0.258(6) 1 calc R U P E 2
C62B C 0.6529(12) 0.4165(8) 0.6952(8) 0.103(5) Uani 0.258(6) 1 d D . P E 2
H62C H 0.652029 0.441372 0.653673 0.124 Uiso 0.258(6) 1 calc R U P E 2
H62D H 0.583347 0.411131 0.698786 0.124 Uiso 0.258(6) 1 calc R U P E 2
C7B C 0.9747(7) 0.5036(6) 0.4362(5) 0.073(3) Uani 0.269(6) 1 d D U P A 2
H7BA H 0.947212 0.543945 0.444279 0.109 Uiso 0.269(6) 1 calc R U P A 2
H7BB H 1.036972 0.496939 0.469577 0.109 Uiso 0.269(6) 1 calc R U P A 2
H7BC H 0.927744 0.470854 0.440949 0.109 Uiso 0.269(6) 1 calc R U P A 2
C6B C 1.0346(12) 0.4409(7) 0.3543(9) 0.105(6) Uani 0.269(6) 1 d D U P A 2
H6BA H 1.000854 0.410050 0.376770 0.157 Uiso 0.269(6) 1 calc R U P A 2
H6BB H 1.105412 0.440581 0.375193 0.157 Uiso 0.269(6) 1 calc R U P A 2
H6BC H 1.024608 0.430968 0.305646 0.157 Uiso 0.269(6) 1 calc R U P A 2
C18B C 0.3741(11) 0.3812(7) 0.3928(7) 0.081(5) Uani 0.223(5) 1 d D . P D 2
H18D H 0.349592 0.422807 0.378716 0.121 Uiso 0.223(5) 1 calc R U P D 2
H18E H 0.439720 0.384273 0.423148 0.121 Uiso 0.223(5) 1 calc R U P D 2
H18F H 0.328665 0.360874 0.416942 0.121 Uiso 0.223(5) 1 calc R U P D 2
C17B C 0.2945(14) 0.3170(13) 0.2906(8) 0.105(8) Uani 0.223(5) 1 d D . P D 2
H17D H 0.317447 0.286625 0.261309 0.157 Uiso 0.223(5) 1 calc R U P D 2
H17E H 0.254277 0.348500 0.262181 0.157 Uiso 0.223(5) 1 calc R U P D 2
H17F H 0.254639 0.296020 0.318489 0.157 Uiso 0.223(5) 1 calc R U P D 2
C16B C 0.4419(10) 0.2810(6) 0.3683(8) 0.079(4) Uani 0.223(5) 1 d D . P D 2
H16D H 0.401124 0.257422 0.393484 0.119 Uiso 0.223(5) 1 calc R U P D 2
H16E H 0.504338 0.292359 0.399229 0.119 Uiso 0.223(5) 1 calc R U P D 2
H16F H 0.455378 0.255576 0.330981 0.119 Uiso 0.223(5) 1 calc R U P D 2
C28B C 0.7867(11) 0.3707(12) -0.0691(8) 0.076(4) Uani 0.37(2) 1 d D U P B 2
H28D H 0.763442 0.413020 -0.080738 0.113 Uiso 0.37(2) 1 calc R U P B 2
H28E H 0.800143 0.350352 -0.109736 0.113 Uiso 0.37(2) 1 calc R U P B 2
H28F H 0.847295 0.371935 -0.033272 0.113 Uiso 0.37(2) 1 calc R U P B 2
C29B C 0.6131(16) 0.3424(11) -0.1006(10) 0.062(4) Uani 0.37(2) 1 d D U P B 2
H29D H 0.557764 0.318157 -0.091282 0.092 Uiso 0.37(2) 1 calc R U P B 2
H29E H 0.628002 0.328615 -0.143685 0.092 Uiso 0.37(2) 1 calc R U P B 2
H29F H 0.595253 0.386348 -0.103861 0.092 Uiso 0.37(2) 1 calc R U P B 2
C30B C 0.738(2) 0.2703(8) -0.0204(8) 0.102(5) Uani 0.37(2) 1 d D U P B 2
H30D H 0.800820 0.272890 0.013174 0.153 Uiso 0.37(2) 1 calc R U P B 2
H30E H 0.746894 0.246169 -0.059864 0.153 Uiso 0.37(2) 1 calc R U P B 2
H30F H 0.688530 0.250041 0.000416 0.153 Uiso 0.37(2) 1 calc R U P B 2
C63B C 0.704(3) 0.4533(11) 0.7548(13) 0.0965(16) Uani 0.258(6) 1 d D . P E 2
H63D H 0.703026 0.430571 0.796886 0.145 Uiso 0.258(6) 1 calc R U P E 2
H63E H 0.670113 0.493079 0.755276 0.145 Uiso 0.258(6) 1 calc R U P E 2
H63F H 0.772521 0.460621 0.751690 0.145 Uiso 0.258(6) 1 calc R U P E 2
C6 C 0.631(3) 0.2346(13) 0.5441(11) 0.1040(18) Uani 0.258(6) 1 d . . P E 2
H6A H 0.626153 0.262162 0.504775 0.156 Uiso 0.258(6) 1 calc R U P E 2
H6B H 0.564881 0.227150 0.552245 0.156 Uiso 0.258(6) 1 calc R U P E 2
H6C H 0.660388 0.195112 0.534862 0.156 Uiso 0.258(6) 1 calc R U P E 2
C56B C 1.022(2) 0.2911(9) 0.2716(10) 0.082(5) Uani 0.50(4) 1 d D U P C 2
H56D H 1.044276 0.319559 0.309882 0.124 Uiso 0.50(4) 1 calc R U P C 2
H56E H 1.078118 0.279038 0.252345 0.124 Uiso 0.50(4) 1 calc R U P C 2
H56F H 0.993135 0.254071 0.287859 0.124 Uiso 0.50(4) 1 calc R U P C 2
C55B C 0.9446(15) 0.3228(5) 0.2172(11) 0.061(3) Uani 0.50(4) 1 d D U P C 2
H55B H 0.886735 0.334145 0.236875 0.073 Uiso 0.50(4) 1 calc R U P C 2
C57B C 0.9123(10) 0.2747(6) 0.1612(12) 0.075(3) Uani 0.50(4) 1 d D U P C 2
H57D H 0.891668 0.236798 0.181120 0.112 Uiso 0.50(4) 1 calc R U P C 2
H57E H 0.967643 0.265265 0.139866 0.112 Uiso 0.50(4) 1 calc R U P C 2
H57F H 0.856888 0.290967 0.126764 0.112 Uiso 0.50(4) 1 calc R U P C 2

loop_
_atom_site_aniso_label
_atom_site_aniso_U_11
_atom_site_aniso_U_22
_atom_site_aniso_U_33
_atom_site_aniso_U_23
_atom_site_aniso_U_13
_atom_site_aniso_U_12
Al1 0.0317(2) 0.0320(2) 0.0295(2) -0.00395(18) 0.01141(18) -0.00483(18)
O1 0.0298(5) 0.0345(6) 0.0278(5) -0.0012(4) 0.0115(4) -0.0011(4)
N5 0.0299(7) 0.0371(7) 0.0277(6) -0.0022(5) 0.0085(5) -0.0042(5)
N4 0.0292(7) 0.0347(7) 0.0302(7) -0.0025(5) 0.0109(5) -0.0030(5)
N2 0.0431(8) 0.0339(7) 0.0418(8) -0.0034(6) 0.0129(7) -0.0021(6)
N1 0.0392(8) 0.0431(9) 0.0522(9) -0.0093(7) 0.0089(7) -0.0094(7)
C11 0.0275(7) 0.0350(8) 0.0308(8) -0.0003(6) 0.0119(6) -0.0001(6)
C33 0.0335(8) 0.0337(8) 0.0258(7) -0.0006(6) 0.0106(6) 0.0020(6)
C32 0.0295(8) 0.0320(8) 0.0292(7) -0.0005(6) 0.0089(6) -0.0004(6)
C24 0.0300(8) 0.0396(9) 0.0292(8) 0.0022(6) 0.0081(6) 0.0025(6)
C31 0.0317(8) 0.0405(9) 0.0330(8) -0.0039(7) 0.0124(6) 0.0011(7)
C12 0.0295(8) 0.0341(8) 0.0304(8) -0.0021(6) 0.0092(6) -0.0020(6)
C26 0.0373(9) 0.0428(9) 0.0299(8) -0.0042(7) 0.0102(7) 0.0003(7)
N3 0.0602(11) 0.0466(10) 0.0558(10) -0.0055(8) 0.0079(9) -0.0109(8)
C34 0.0296(8) 0.0415(9) 0.0294(8) -0.0009(6) 0.0082(6) -0.0071(6)
C46 0.0291(8) 0.0403(9) 0.0288(7) -0.0063(6) 0.0098(6) -0.0045(6)
C25 0.0325(8) 0.0483(10) 0.0287(8) -0.0029(7) 0.0048(6) -0.0009(7)
C21 0.0296(8) 0.0468(10) 0.0300(8) 0.0016(7) 0.0073(6) 0.0026(7)
C20 0.0292(8) 0.0389(9) 0.0309(8) -0.0001(6) 0.0088(6) 0.0020(6)
C19 0.0272(8) 0.0466(10) 0.0352(8) -0.0007(7) 0.0085(6) -0.0029(7)
C14 0.0320(8) 0.0456(10) 0.0351(8) 0.0008(7) 0.0117(7) -0.0040(7)
C13 0.0338(8) 0.0457(9) 0.0296(8) 0.0000(7) 0.0103(6) -0.0044(7)
C47 0.0379(9) 0.0437(10) 0.0372(9) -0.0061(7) 0.0154(7) -0.0073(7)
C1 0.0410(9) 0.0477(10) 0.0388(9) -0.0022(8) 0.0144(8) -0.0060(8)
C27 0.0419(10) 0.0566(11) 0.0342(9) -0.0104(8) 0.0133(7) 0.0005(8)
C22 0.0309(8) 0.0670(13) 0.0343(9) -0.0035(8) 0.0056(7) -0.0037(8)
C51 0.0431(10) 0.0548(12) 0.0527(11) -0.0057(9) 0.0247(9) -0.0115(9)
C35 0.0451(10) 0.0483(10) 0.0398(9) 0.0069(8) 0.0138(8) 0.0024(8)
C15 0.0381(9) 0.0645(13) 0.0379(9) 0.0028(8) 0.0134(8) -0.0131(9)
C54 0.0376(9) 0.0491(10) 0.0406(9) 0.0014(8) 0.0136(7) 0.0048(8)
C48 0.0503(11) 0.0437(10) 0.0542(11) 0.0060(9) 0.0272(9) -0.0015(8)
C23 0.0388(9) 0.0541(11) 0.0414(9) 0.0090(8) 0.0098(8) 0.0116(8)
C2 0.0471(10) 0.0340(9) 0.0492(10) -0.0009(8) 0.0114(8) 0.0011(7)
C42 0.0564(11) 0.0461(10) 0.0311(8) -0.0042(7) 0.0121(8) -0.0069(9)
C5 0.0396(10) 0.0551(12) 0.0466(10) -0.0040(9) 0.0044(8) -0.0081(8)
C40 0.0606(13) 0.0698(14) 0.0311(9) 0.0065(9) 0.0022(9) -0.0168(11)
C52 0.0351(10) 0.0705(14) 0.0592(12) -0.0073(11) 0.0223(9) -0.0032(9)
C53 0.0383(10) 0.0639(13) 0.0543(12) 0.0012(10) 0.0164(9) 0.0115(9)
C3 0.0502(12) 0.0522(12) 0.0559(12) 0.0045(9) 0.0186(10) 0.0107(9)
C39 0.0577(13) 0.0623(13) 0.0464(11) 0.0170(10) 0.0107(9) 0.0063(10)
C41 0.0722(14) 0.0564(12) 0.0315(9) -0.0077(8) 0.0120(9) -0.0157(10)
C4 0.0540(12) 0.0531(12) 0.0498(11) 0.0095(9) 0.0148(9) 0.0088(9)
C29A 0.058(4) 0.061(3) 0.034(3) -0.007(2) 0.013(2) 0.010(3)
C55A 0.033(3) 0.053(4) 0.055(4) 0.014(3) 0.012(3) 0.004(3)
C50 0.0806(17) 0.0458(12) 0.0769(16) -0.0041(11) 0.0339(14) -0.0076(11)
C36 0.116(2) 0.0560(14) 0.0544(13) 0.0167(11) 0.0414(15) 0.0356(15)
C43 0.121(2) 0.0546(13) 0.0370(10) -0.0040(9) 0.0241(13) 0.0231(14)
C17A 0.0504(19) 0.0538(17) 0.0482(17) -0.0007(13) 0.0191(14) -0.0146(13)
C49 0.090(2) 0.0574(14) 0.0607(15) 0.0129(11) 0.0123(14) 0.0028(13)
C9 0.0694(16) 0.0632(16) 0.091(2) -0.0060(14) 0.0230(15) -0.0204(13)
C8 0.0610(14) 0.0466(12) 0.0716(15) -0.0046(11) 0.0150(11) -0.0069(10)
C56A 0.043(4) 0.064(5) 0.062(4) 0.028(4) 0.015(3) 0.017(3)
C18A 0.0420(14) 0.0602(17) 0.0568(16) -0.0022(13) 0.0270(12) -0.0015(11)
C30A 0.064(3) 0.047(2) 0.042(2) -0.0072(15) 0.014(2) 0.0087(19)
C16A 0.0427(14) 0.083(2) 0.0397(13) 0.0126(13) 0.0137(11) -0.0157(14)
C28A 0.049(3) 0.088(4) 0.050(3) -0.033(3) 0.027(2) -0.013(2)
C37 0.096(2) 0.0566(16) 0.140(3) 0.0250(18) 0.067(2) 0.0246(15)
C44 0.195(4) 0.0447(14) 0.0761(19) -0.0075(13) 0.068(2) -0.0032(19)
C10 0.082(2) 0.0684(17) 0.100(2) -0.0239(16) 0.0279(17) -0.0024(15)
C57A 0.077(7) 0.054(4) 0.087(7) 0.019(4) 0.004(5) -0.014(5)
C7A 0.0400(14) 0.0617(18) 0.0391(14) -0.0092(12) 0.0037(10) 0.0009(12)
C45 0.114(3) 0.093(2) 0.080(2) -0.0214(18) 0.0092(19) 0.046(2)
C60A 0.059(3) 0.075(3) 0.056(2) 0.022(2) 0.0115(17) 0.005(2)
C38 0.125(3) 0.0674(19) 0.105(3) -0.0433(18) -0.027(2) 0.033(2)
C61A 0.055(2) 0.081(3) 0.057(2) 0.016(2) 0.0161(18) 0.0043(19)
C6A 0.052(2) 0.068(2) 0.073(3) 0.0131(19) 0.0013(18) -0.0004(16)
C62A 0.068(2) 0.086(3) 0.061(2) 0.013(2) 0.015(2) -0.006(2)
C63A 0.125(5) 0.077(5) 0.094(3) 0.004(3) 0.037(3) -0.028(4)
C58A 0.161(4) 0.087(5) 0.059(4) 0.000(3) 0.013(4) 0.023(4)
C59A 0.076(2) 0.084(3) 0.062(2) 0.0078(18) 0.0090(18) 0.007(2)
C60B 0.083(11) 0.096(11) 0.077(9) 0.021(8) 0.018(7) -0.001(8)
C61B 0.078(10) 0.123(10) 0.066(9) 0.016(8) 0.005(7) -0.006(8)
C59B 0.117(13) 0.086(10) 0.102(12) 0.019(8) 0.013(9) 0.002(9)
C62B 0.093(10) 0.139(12) 0.080(9) -0.015(9) 0.025(8) 0.000(9)
C7B 0.048(5) 0.106(8) 0.065(5) 0.020(5) 0.013(4) -0.009(5)
C6B 0.081(9) 0.099(8) 0.107(11) -0.037(9) -0.039(8) 0.028(7)
C18B 0.079(9) 0.104(9) 0.078(8) -0.019(7) 0.056(8) -0.030(8)
C17B 0.067(10) 0.19(2) 0.062(8) 0.016(10) 0.017(7) -0.072(11)
C16B 0.073(7) 0.077(7) 0.096(10) 0.029(7) 0.039(7) -0.018(5)
C28B 0.045(5) 0.143(11) 0.044(5) -0.036(7) 0.020(4) -0.025(6)
C29B 0.050(4) 0.103(9) 0.034(5) -0.036(5) 0.014(4) -0.019(4)
C30B 0.157(15) 0.080(6) 0.074(7) -0.018(5) 0.037(8) 0.056(8)
C63B 0.125(5) 0.077(5) 0.094(3) 0.004(3) 0.037(3) -0.028(4)
C6 0.161(4) 0.087(5) 0.059(4) 0.000(3) 0.013(4) 0.023(4)
C56B 0.101(12) 0.079(7) 0.070(5) 0.015(5) 0.028(6) 0.032(7)
C55B 0.059(7) 0.057(5) 0.076(7) 0.024(4) 0.031(5) 0.025(4)
C57B 0.058(4) 0.052(4) 0.109(9) 0.025(5) 0.008(5) -0.009(3)

loop_
_atom_type_symbol
_atom_type_description
_atom_type_scat_dispersion_real
_atom_type_scat_dispersion_imag
_atom_type_scat_source
C C 0.0181 0.0091 'International Tables Vol C Tables 4.2.6.8 and 6.1.1.4'
H H 0.0000 0.0000 'International Tables Vol C Tables 4.2.6.8 and 6.1.1.4'
Al Al 0.2130 0.2455 'International Tables Vol C Tables 4.2.6.8 and 6.1.1.4'
N N 0.0311 0.0180 'International Tables Vol C Tables 4.2.6.8 and 6.1.1.4'
O O 0.0492 0.0322 'International Tables Vol C Tables 4.2.6.8 and 6.1.1.4'

loop_
_geom_angle_atom_site_label_1
_geom_angle_atom_site_label_2
_geom_angle_atom_site_label_3
_geom_angle
_geom_angle_site_symmetry_1
_geom_angle_site_symmetry_3
_geom_angle_publ_flag
O1 Al1 C1 131.18(6) . . ?
N5 Al1 O1 80.32(5) . . ?
N5 Al1 N2 114.61(7) . . ?
N5 Al1 N1 103.23(7) . . ?
N5 Al1 C1 113.50(6) . . ?
N4 Al1 O1 80.46(5) . . ?
N4 Al1 N5 129.46(6) . . ?
N4 Al1 N2 113.85(7) . . ?
N4 Al1 N1 106.65(7) . . ?
N4 Al1 C1 114.36(6) . . ?
N2 Al1 O1 97.05(6) . . ?
N2 Al1 N1 68.85(7) . . ?
N2 Al1 C1 34.14(7) . . ?
N1 Al1 O1 165.75(7) . . ?
N1 Al1 C1 34.71(7) . . ?
C11 O1 Al1 114.67(9) . . ?
C11 O1 C33 112.61(12) . . ?
C33 O1 Al1 114.63(10) . . ?
C12 N5 Al1 116.52(11) . . ?
C12 N5 C34 113.54(13) . . ?
C34 N5 Al1 129.70(11) . . ?
C32 N4 Al1 116.25(11) . . ?
C32 N4 C46 113.46(13) . . ?
C46 N4 Al1 129.54(11) . . ?
C1 N2 Al1 92.87(12) . . ?
C1 N2 C2 127.87(16) . . ?
C2 N2 Al1 138.85(13) . . ?
C1 N1 Al1 91.45(12) . . ?
C1 N1 C5 121.62(16) . . ?
C5 N1 Al1 146.12(15) . . ?
C12 C11 O1 112.39(14) . . ?
C20 C11 O1 120.52(14) . . ?
C20 C11 C12 126.77(15) . . ?
C32 C33 O1 112.03(14) . . ?
C24 C33 O1 120.53(14) . . ?
C24 C33 C32 127.25(15) . . ?
N4 C32 C33 116.53(14) . . ?
N4 C32 C31 128.69(15) . . ?
C33 C32 C31 114.76(15) . . ?
C33 C24 C25 115.74(15) . . ?
C33 C24 C21 118.06(15) . . ?
C25 C24 C21 126.20(15) . . ?
C32 C31 H31 119.4 . . ?
C26 C31 C32 121.22(15) . . ?
C26 C31 H31 119.4 . . ?
N5 C12 C13 128.83(15) . . ?
C11 C12 N5 115.90(14) . . ?
C11 C12 C13 115.24(15) . . ?
C31 C26 C25 120.05(15) . . ?
C31 C26 C27 119.64(16) . . ?
C25 C26 C27 120.14(16) . . ?
C1 N3 H3 115.5 . . ?
C1 N3 C8 129.0(2) . . ?
C8 N3 H3 115.5 . . ?
C35 C34 N5 120.20(16) . . ?
C42 C34 N5 120.03(16) . . ?
C42 C34 C35 119.72(17) . . ?
C47 C46 N4 119.32(16) . . ?
C54 C46 N4 121.10(15) . . ?
C54 C46 C47 119.49(16) . . ?
C24 C25 H25 119.7 . . ?
C26 C25 C24 120.68(16) . . ?
C26 C25 H25 119.7 . . ?
C24 C21 C20 106.91(13) . . ?
C24 C21 C23 108.94(15) . . ?
C20 C21 C23 108.90(15) . . ?
C22 C21 C24 111.48(15) . . ?
C22 C21 C20 111.42(15) . . ?
C22 C21 C23 109.12(16) . . ?
C11 C20 C21 117.89(15) . . ?
C11 C20 C19 115.60(15) . . ?
C19 C20 C21 126.50(15) . . ?
C20 C19 H19 119.6 . . ?
C20 C19 C14 120.81(16) . . ?
C14 C19 H19 119.6 . . ?
C19 C14 C15 119.80(16) . . ?
C13 C14 C19 120.05(16) . . ?
C13 C14 C15 120.15(16) . . ?
C12 C13 H13 119.5 . . ?
C14 C13 C12 121.06(16) . . ?
C14 C13 H13 119.5 . . ?
C46 C47 C48 122.47(16) . . ?
C51 C47 C46 119.09(18) . . ?
C51 C47 C48 118.43(17) . . ?
N2 C1 Al1 52.99(10) . . ?
N2 C1 N1 106.82(16) . . ?
N1 C1 Al1 53.84(10) . . ?
N3 C1 Al1 172.97(17) . . ?
N3 C1 N2 134.0(2) . . ?
N3 C1 N1 119.14(19) . . ?
C26 C27 C30A 108.3(3) . . ?
C26 C27 C28B 106.4(7) . . ?
C29A C27 C26 112.7(5) . . ?
C29A C27 C30A 104.6(5) . . ?
C28A C27 C26 113.7(3) . . ?
C28A C27 C29A 109.8(7) . . ?
C28A C27 C30A 107.3(4) . . ?
C29B C27 C26 108.4(9) . . ?
C29B C27 C28B 102.2(12) . . ?
C30B C27 C26 107.0(6) . . ?
C30B C27 C28B 111.5(9) . . ?
C30B C27 C29B 120.5(14) . . ?
C21 C22 H22A 109.5 . . ?
C21 C22 H22B 109.5 . . ?
C21 C22 H22C 109.5 . . ?
H22A C22 H22B 109.5 . . ?
H22A C22 H22C 109.5 . . ?
H22B C22 H22C 109.5 . . ?
C47 C51 H51 119.3 . . ?
C52 C51 C47 121.40(19) . . ?
C52 C51 H51 119.3 . . ?
C34 C35 C36 122.15(18) . . ?
C39 C35 C34 118.9(2) . . ?
C39 C35 C36 118.9(2) . . ?
C14 C15 C18A 107.73(18) . . ?
C14 C15 C16B 100.1(4) . . ?
C17A C15 C14 111.9(2) . . ?
C17A C15 C18A 108.5(2) . . ?
C17A C15 C16A 109.5(2) . . ?
C16A C15 C14 113.20(17) . . ?
C16A C15 C18A 105.7(2) . . ?
C18B C15 C14 113.0(5) . . ?
C18B C15 C17B 123.5(12) . . ?
C18B C15 C16B 104.0(10) . . ?
C17B C15 C14 113.1(7) . . ?
C17B C15 C16B 98.2(13) . . ?
C46 C54 C55A 123.9(7) . . ?
C46 C54 C55B 120.2(7) . . ?
C53 C54 C46 118.88(19) . . ?
C53 C54 C55A 117.1(7) . . ?
C53 C54 C55B 120.4(7) . . ?
C47 C48 H48 107.4 . . ?
C47 C48 C50 112.6(2) . . ?
C47 C48 C49 111.69(19) . . ?
C50 C48 H48 107.4 . . ?
C50 C48 C49 110.1(2) . . ?
C49 C48 H48 107.4 . . ?
C21 C23 H23A 109.5 . . ?
C21 C23 H23B 109.5 . . ?
C21 C23 H23C 109.5 . . ?
H23A C23 H23B 109.5 . . ?
H23A C23 H23C 109.5 . . ?
H23B C23 H23C 109.5 . . ?
N2 C2 H2 108.5 . . ?
N2 C2 C3 111.32(16) . . ?
N2 C2 C4 110.58(16) . . ?
C3 C2 H2 108.5 . . ?
C3 C2 C4 109.41(18) . . ?
C4 C2 H2 108.5 . . ?
C34 C42 C43 122.27(17) . . ?
C41 C42 C34 119.0(2) . . ?
C41 C42 C43 118.67(19) . . ?
N1 C5 H5A 109.4 . . ?
N1 C5 H5B 111.6 . . ?
N1 C5 C7A 109.85(18) . . ?
N1 C5 C6A 111.1(2) . . ?
N1 C5 C7B 102.2(4) . . ?
C7A C5 H5A 109.4 . . ?
C6A C5 H5A 109.4 . . ?
C6A C5 C7A 107.6(3) . . ?
C7B C5 H5B 111.6 . . ?
C6B C5 N1 113.3(5) . . ?
C6B C5 H5B 111.6 . . ?
C6B C5 C7B 106.0(10) . . ?
C39 C40 H40 120.1 . . ?
C39 C40 C41 119.71(19) . . ?
C41 C40 H40 120.1 . . ?
C51 C52 H52 120.3 . . ?
C51 C52 C53 119.48(18) . . ?
C53 C52 H52 120.3 . . ?
C54 C53 H53 119.2 . . ?
C52 C53 C54 121.7(2) . . ?
C52 C53 H53 119.2 . . ?
C2 C3 H3A 109.5 . . ?
C2 C3 H3B 109.5 . . ?
C2 C3 H3C 109.5 . . ?
H3A C3 H3B 109.5 . . ?
H3A C3 H3C 109.5 . . ?
H3B C3 H3C 109.5 . . ?
C35 C39 H39 119.2 . . ?
C40 C39 C35 121.5(2) . . ?
C40 C39 H39 119.2 . . ?
C42 C41 H41 119.4 . . ?
C40 C41 C42 121.1(2) . . ?
C40 C41 H41 119.4 . . ?
C2 C4 H4A 109.5 . . ?
C2 C4 H4B 109.5 . . ?
C2 C4 H4C 109.5 . . ?
H4A C4 H4B 109.5 . . ?
H4A C4 H4C 109.5 . . ?
H4B C4 H4C 109.5 . . ?
C27 C29A H29A 109.5 . . ?
C27 C29A H29B 109.5 . . ?
C27 C29A H29C 109.5 . . ?
H29A C29A H29B 109.5 . . ?
H29A C29A H29C 109.5 . . ?
H29B C29A H29C 109.5 . . ?
C54 C55A H55A 106.6 . . ?
C56A C55A C54 115.0(10) . . ?
C56A C55A H55A 106.6 . . ?
C57A C55A C54 110.5(9) . . ?
C57A C55A H55A 106.6 . . ?
C57A C55A C56A 111.2(10) . . ?
C48 C50 H50A 109.5 . . ?
C48 C50 H50B 109.5 . . ?
C48 C50 H50C 109.5 . . ?
H50A C50 H50B 109.5 . . ?
H50A C50 H50C 109.5 . . ?
H50B C50 H50C 109.5 . . ?
C35 C36 H36 107.6 . . ?
C35 C36 C37 113.1(3) . . ?
C35 C36 C38 112.0(2) . . ?
C37 C36 H36 107.6 . . ?
C37 C36 C38 108.7(2) . . ?
C38 C36 H36 107.6 . . ?
C42 C43 H43 107.6 . . ?
C42 C43 C44 112.8(3) . . ?
C42 C43 C45 110.9(3) . . ?
C44 C43 H43 107.6 . . ?
C45 C43 H43 107.6 . . ?
C45 C43 C44 110.0(3) . . ?
C15 C17A H17A 109.5 . . ?
C15 C17A H17B 109.5 . . ?
C15 C17A H17C 109.5 . . ?
H17A C17A H17B 109.5 . . ?
H17A C17A H17C 109.5 . . ?
H17B C17A H17C 109.5 . . ?
C48 C49 H49A 109.5 . . ?
C48 C49 H49B 109.5 . . ?
C48 C49 H49C 109.5 . . ?
H49A C49 H49B 109.5 . . ?
H49A C49 H49C 109.5 . . ?
H49B C49 H49C 109.5 . . ?
H9A C9 H9B 109.5 . . ?
H9A C9 H9C 109.5 . . ?
H9B C9 H9C 109.5 . . ?
C8 C9 H9A 109.5 . . ?
C8 C9 H9B 109.5 . . ?
C8 C9 H9C 109.5 . . ?
N3 C8 C9 108.1(2) . . ?
N3 C8 H8 109.0 . . ?
N3 C8 C10 111.9(2) . . ?
C9 C8 H8 109.0 . . ?
C10 C8 C9 109.7(2) . . ?
C10 C8 H8 109.0 . . ?
C55A C56A H56A 109.5 . . ?
C55A C56A H56B 109.5 . . ?
C55A C56A H56C 109.5 . . ?
H56A C56A H56B 109.5 . . ?
H56A C56A H56C 109.5 . . ?
H56B C56A H56C 109.5 . . ?
C15 C18A H18A 109.5 . . ?
C15 C18A H18B 109.5 . . ?
C15 C18A H18C 109.5 . . ?
H18A C18A H18B 109.5 . . ?
H18A C18A H18C 109.5 . . ?
H18B C18A H18C 109.5 . . ?
C27 C30A H30A 109.5 . . ?
C27 C30A H30B 109.5 . . ?
C27 C30A H30C 109.5 . . ?
H30A C30A H30B 109.5 . . ?
H30A C30A H30C 109.5 . . ?
H30B C30A H30C 109.5 . . ?
C15 C16A H16A 109.5 . . ?
C15 C16A H16B 109.5 . . ?
C15 C16A H16C 109.5 . . ?
H16A C16A H16B 109.5 . . ?
H16A C16A H16C 109.5 . . ?
H16B C16A H16C 109.5 . . ?
C27 C28A H28A 109.5 . . ?
C27 C28A H28B 109.5 . . ?
C27 C28A H28C 109.5 . . ?
H28A C28A H28B 109.5 . . ?
H28A C28A H28C 109.5 . . ?
H28B C28A H28C 109.5 . . ?
C36 C37 H37A 109.5 . . ?
C36 C37 H37B 109.5 . . ?
C36 C37 H37C 109.5 . . ?
H37A C37 H37B 109.5 . . ?
H37A C37 H37C 109.5 . . ?
H37B C37 H37C 109.5 . . ?
C43 C44 H44A 109.5 . . ?
C43 C44 H44B 109.5 . . ?
C43 C44 H44C 109.5 . . ?
H44A C44 H44B 109.5 . . ?
H44A C44 H44C 109.5 . . ?
H44B C44 H44C 109.5 . . ?
C8 C10 H10A 109.5 . . ?
C8 C10 H10B 109.5 . . ?
C8 C10 H10C 109.5 . . ?
H10A C10 H10B 109.5 . . ?
H10A C10 H10C 109.5 . . ?
H10B C10 H10C 109.5 . . ?
C55A C57A H57A 109.5 . . ?
C55A C57A H57B 109.5 . . ?
C55A C57A H57C 109.5 . . ?
H57A C57A H57B 109.5 . . ?
H57A C57A H57C 109.5 . . ?
H57B C57A H57C 109.5 . . ?
C5 C7A H7AA 109.5 . . ?
C5 C7A H7AB 109.5 . . ?
C5 C7A H7AC 109.5 . . ?
H7AA C7A H7AB 109.5 . . ?
H7AA C7A H7AC 109.5 . . ?
H7AB C7A H7AC 109.5 . . ?
C43 C45 H45A 109.5 . . ?
C43 C45 H45B 109.5 . . ?
C43 C45 H45C 109.5 . . ?
H45A C45 H45B 109.5 . . ?
H45A C45 H45C 109.5 . . ?
H45B C45 H45C 109.5 . . ?
H60A C60A H60B 107.7 . . ?
C61A C60A H60A 108.8 . . ?
C61A C60A H60B 108.8 . . ?
C61A C60A C59A 113.6(4) . . ?
C59A C60A H60A 108.8 . . ?
C59A C60A H60B 108.8 . . ?
C36 C38 H38A 109.5 . . ?
C36 C38 H38B 109.5 . . ?
C36 C38 H38C 109.5 . . ?
H38A C38 H38B 109.5 . . ?
H38A C38 H38C 109.5 . . ?
H38B C38 H38C 109.5 . . ?
C60A C61A H61A 108.8 . . ?
C60A C61A H61B 108.8 . . ?
H61A C61A H61B 107.7 . . ?
C62A C61A C60A 113.8(4) . . ?
C62A C61A H61A 108.8 . . ?
C62A C61A H61B 108.8 . . ?
C5 C6A H6AA 109.5 . . ?
C5 C6A H6AB 109.5 . . ?
C5 C6A H6AC 109.5 . . ?
H6AA C6A H6AB 109.5 . . ?
H6AA C6A H6AC 109.5 . . ?
H6AB C6A H6AC 109.5 . . ?
C61A C62A H62A 109.0 . . ?
C61A C62A H62B 109.0 . . ?
H62A C62A H62B 107.8 . . ?
C63A C62A C61A 112.7(5) . . ?
C63A C62A H62A 109.0 . . ?
C63A C62A H62B 109.0 . . ?
C62A C63A H63A 109.5 . . ?
C62A C63A H63B 109.5 . . ?
C62A C63A H63C 109.5 . . ?
H63A C63A H63B 109.5 . . ?
H63A C63A H63C 109.5 . . ?
H63B C63A H63C 109.5 . . ?
H58A C58A H58B 109.5 . . ?
H58A C58A H58C 109.5 . . ?
H58B C58A H58C 109.5 . . ?
C59A C58A H58A 109.5 . . ?
C59A C58A H58B 109.5 . . ?
C59A C58A H58C 109.5 . . ?
C60A C59A C58A 113.8(5) . . ?
C60A C59A H59A 108.8 . . ?
C60A C59A H59B 108.8 . . ?
C58A C59A H59A 108.8 . . ?
C58A C59A H59B 108.8 . . ?
H59A C59A H59B 107.7 . . ?
H60C C60B H60D 107.7 . . ?
C61B C60B H60C 108.8 . . ?
C61B C60B H60D 108.8 . . ?
C61B C60B C59B 113.7(14) . . ?
C59B C60B H60C 108.8 . . ?
C59B C60B H60D 108.8 . . ?
C60B C61B H61C 108.6 . . ?
C60B C61B H61D 108.6 . . ?
H61C C61B H61D 107.5 . . ?
C62B C61B C60B 114.8(15) . . ?
C62B C61B H61C 108.6 . . ?
C62B C61B H61D 108.6 . . ?
C60B C59B H59C 110.2 . . ?
C60B C59B H59D 110.2 . . ?
H59C C59B H59D 108.5 . . ?
C6 C59B C60B 107.8(18) . . ?
C6 C59B H59C 110.2 . . ?
C6 C59B H59D 110.2 . . ?
C61B C62B H62C 107.7 . . ?
C61B C62B H62D 107.7 . . ?
H62C C62B H62D 107.1 . . ?
C63B C62B C61B 118.4(19) . . ?
C63B C62B H62C 107.7 . . ?
C63B C62B H62D 107.7 . . ?
C5 C7B H7BA 109.5 . . ?
C5 C7B H7BB 109.5 . . ?
C5 C7B H7BC 109.5 . . ?
H7BA C7B H7BB 109.5 . . ?
H7BA C7B H7BC 109.5 . . ?
H7BB C7B H7BC 109.5 . . ?
C5 C6B H6BA 109.5 . . ?
C5 C6B H6BB 109.5 . . ?
C5 C6B H6BC 109.5 . . ?
H6BA C6B H6BB 109.5 . . ?
H6BA C6B H6BC 109.5 . . ?
H6BB C6B H6BC 109.5 . . ?
C15 C18B H18D 109.5 . . ?
C15 C18B H18E 109.5 . . ?
C15 C18B H18F 109.5 . . ?
H18D C18B H18E 109.5 . . ?
H18D C18B H18F 109.5 . . ?
H18E C18B H18F 109.5 . . ?
C15 C17B H17D 109.5 . . ?
C15 C17B H17E 109.5 . . ?
C15 C17B H17F 109.5 . . ?
H17D C17B H17E 109.5 . . ?
H17D C17B H17F 109.5 . . ?
H17E C17B H17F 109.5 . . ?
C15 C16B H16D 109.5 . . ?
C15 C16B H16E 109.5 . . ?
C15 C16B H16F 109.5 . . ?
H16D C16B H16E 109.5 . . ?
H16D C16B H16F 109.5 . . ?
H16E C16B H16F 109.5 . . ?
C27 C28B H28D 109.5 . . ?
C27 C28B H28E 109.5 . . ?
C27 C28B H28F 109.5 . . ?
H28D C28B H28E 109.5 . . ?
H28D C28B H28F 109.5 . . ?
H28E C28B H28F 109.5 . . ?
C27 C29B H29D 109.5 . . ?
C27 C29B H29E 109.5 . . ?
C27 C29B H29F 109.5 . . ?
H29D C29B H29E 109.5 . . ?
H29D C29B H29F 109.5 . . ?
H29E C29B H29F 109.5 . . ?
C27 C30B H30D 109.5 . . ?
C27 C30B H30E 109.5 . . ?
C27 C30B H30F 109.5 . . ?
H30D C30B H30E 109.5 . . ?
H30D C30B H30F 109.5 . . ?
H30E C30B H30F 109.5 . . ?
C62B C63B H63D 109.5 . . ?
C62B C63B H63E 109.5 . . ?
C62B C63B H63F 109.5 . . ?
H63D C63B H63E 109.5 . . ?
H63D C63B H63F 109.5 . . ?
H63E C63B H63F 109.5 . . ?
C59B C6 H6A 109.5 . . ?
C59B C6 H6B 109.5 . . ?
C59B C6 H6C 109.5 . . ?
H6A C6 H6B 109.5 . . ?
H6A C6 H6C 109.5 . . ?
H6B C6 H6C 109.5 . . ?
H56D C56B H56E 109.5 . . ?
H56D C56B H56F 109.5 . . ?
H56E C56B H56F 109.5 . . ?
C55B C56B H56D 109.5 . . ?
C55B C56B H56E 109.5 . . ?
C55B C56B H56F 109.5 . . ?
C54 C55B H55B 109.1 . . ?
C56B C55B C54 110.8(11) . . ?
C56B C55B H55B 109.1 . . ?
C56B C55B C57B 105.6(10) . . ?
C57B C55B C54 112.8(11) . . ?
C57B C55B H55B 109.1 . . ?
C55B C57B H57D 109.5 . . ?
C55B C57B H57E 109.5 . . ?
C55B C57B H57F 109.5 . . ?
H57D C57B H57E 109.5 . . ?
H57D C57B H57F 109.5 . . ?
H57E C57B H57F 109.5 . . ?

loop_
_geom_bond_atom_site_label_1
_geom_bond_atom_site_label_2
_geom_bond_distance
_geom_bond_site_symmetry_2
_geom_bond_publ_flag
Al1 O1 2.0174(12) . ?
Al1 N5 1.9147(14) . ?
Al1 N4 1.9144(14) . ?
Al1 N2 1.9221(16) . ?
Al1 N1 1.9416(17) . ?
Al1 C1 2.404(2) . ?
O1 C11 1.4017(19) . ?
O1 C33 1.4033(19) . ?
N5 C12 1.394(2) . ?
N5 C34 1.442(2) . ?
N4 C32 1.391(2) . ?
N4 C46 1.441(2) . ?
N2 C1 1.351(3) . ?
N2 C2 1.461(3) . ?
N1 C1 1.369(3) . ?
N1 C5 1.463(3) . ?
C11 C12 1.392(2) . ?
C11 C20 1.374(2) . ?
C33 C32 1.391(2) . ?
C33 C24 1.370(2) . ?
C32 C31 1.402(2) . ?
C24 C25 1.402(2) . ?
C24 C21 1.540(2) . ?
C31 H31 0.9500 . ?
C31 C26 1.400(2) . ?
C12 C13 1.398(2) . ?
C26 C25 1.400(2) . ?
C26 C27 1.542(2) . ?
N3 H3 0.8800 . ?
N3 C1 1.348(3) . ?
N3 C8 1.450(3) . ?
C34 C35 1.406(3) . ?
C34 C42 1.403(3) . ?
C46 C47 1.415(3) . ?
C46 C54 1.404(3) . ?
C25 H25 0.9500 . ?
C21 C20 1.540(2) . ?
C21 C22 1.529(3) . ?
C21 C23 1.541(3) . ?
C20 C19 1.400(2) . ?
C19 H19 0.9500 . ?
C19 C14 1.404(2) . ?
C14 C13 1.397(2) . ?
C14 C15 1.541(2) . ?
C13 H13 0.9500 . ?
C47 C51 1.394(3) . ?
C47 C48 1.509(3) . ?
C27 C29A 1.527(7) . ?
C27 C30A 1.571(5) . ?
C27 C28A 1.517(6) . ?
C27 C28B 1.592(11) . ?
C27 C29B 1.530(12) . ?
C27 C30B 1.470(11) . ?
C22 H22A 0.9800 . ?
C22 H22B 0.9800 . ?
C22 H22C 0.9800 . ?
C51 H51 0.9500 . ?
C51 C52 1.370(3) . ?
C35 C39 1.398(3) . ?
C35 C36 1.514(3) . ?
C15 C17A 1.501(4) . ?
C15 C18A 1.576(4) . ?
C15 C16A 1.527(3) . ?
C15 C18B 1.389(11) . ?
C15 C17B 1.472(13) . ?
C15 C16B 1.712(12) . ?
C54 C53 1.395(3) . ?
C54 C55A 1.527(9) . ?
C54 C55B 1.540(10) . ?
C48 H48 1.0000 . ?
C48 C50 1.524(3) . ?
C48 C49 1.529(3) . ?
C23 H23A 0.9800 . ?
C23 H23B 0.9800 . ?
C23 H23C 0.9800 . ?
C2 H2 1.0000 . ?
C2 C3 1.527(3) . ?
C2 C4 1.531(3) . ?
C42 C41 1.398(3) . ?
C42 C43 1.502(3) . ?
C5 H5A 1.0000 . ?
C5 H5B 1.0000 . ?
C5 C7A 1.549(4) . ?
C5 C6A 1.509(5) . ?
C5 C7B 1.572(9) . ?
C5 C6B 1.450(12) . ?
C40 H40 0.9500 . ?
C40 C39 1.365(4) . ?
C40 C41 1.379(4) . ?
C52 H52 0.9500 . ?
C52 C53 1.377(3) . ?
C53 H53 0.9500 . ?
C3 H3A 0.9800 . ?
C3 H3B 0.9800 . ?
C3 H3C 0.9800 . ?
C39 H39 0.9500 . ?
C41 H41 0.9500 . ?
C4 H4A 0.9800 . ?
C4 H4B 0.9800 . ?
C4 H4C 0.9800 . ?
C29A H29A 0.9800 . ?
C29A H29B 0.9800 . ?
C29A H29C 0.9800 . ?
C55A H55A 1.0000 . ?
C55A C56A 1.515(10) . ?
C55A C57A 1.507(10) . ?
C50 H50A 0.9800 . ?
C50 H50B 0.9800 . ?
C50 H50C 0.9800 . ?
C36 H36 1.0000 . ?
C36 C37 1.522(4) . ?
C36 C38 1.524(5) . ?
C43 H43 1.0000 . ?
C43 C44 1.525(5) . ?
C43 C45 1.523(5) . ?
C17A H17A 0.9800 . ?
C17A H17B 0.9800 . ?
C17A H17C 0.9800 . ?
C49 H49A 0.9800 . ?
C49 H49B 0.9800 . ?
C49 H49C 0.9800 . ?
C9 H9A 0.9800 . ?
C9 H9B 0.9800 . ?
C9 H9C 0.9800 . ?
C9 C8 1.525(4) . ?
C8 H8 1.0000 . ?
C8 C10 1.501(4) . ?
C56A H56A 0.9800 . ?
C56A H56B 0.9800 . ?
C56A H56C 0.9800 . ?
C18A H18A 0.9800 . ?
C18A H18B 0.9800 . ?
C18A H18C 0.9800 . ?
C30A H30A 0.9800 . ?
C30A H30B 0.9800 . ?
C30A H30C 0.9800 . ?
C16A H16A 0.9800 . ?
C16A H16B 0.9800 . ?
C16A H16C 0.9800 . ?
C28A H28A 0.9800 . ?
C28A H28B 0.9800 . ?
C28A H28C 0.9800 . ?
C37 H37A 0.9800 . ?
C37 H37B 0.9800 . ?
C37 H37C 0.9800 . ?
C44 H44A 0.9800 . ?
C44 H44B 0.9800 . ?
C44 H44C 0.9800 . ?
C10 H10A 0.9800 . ?
C10 H10B 0.9800 . ?
C10 H10C 0.9800 . ?
C57A H57A 0.9800 . ?
C57A H57B 0.9800 . ?
C57A H57C 0.9800 . ?
C7A H7AA 0.9800 . ?
C7A H7AB 0.9800 . ?
C7A H7AC 0.9800 . ?
C45 H45A 0.9800 . ?
C45 H45B 0.9800 . ?
C45 H45C 0.9800 . ?
C60A H60A 0.9900 . ?
C60A H60B 0.9900 . ?
C60A C61A 1.512(7) . ?
C60A C59A 1.520(6) . ?
C38 H38A 0.9800 . ?
C38 H38B 0.9800 . ?
C38 H38C 0.9800 . ?
C61A H61A 0.9900 . ?
C61A H61B 0.9900 . ?
C61A C62A 1.504(6) . ?
C6A H6AA 0.9800 . ?
C6A H6AB 0.9800 . ?
C6A H6AC 0.9800 . ?
C62A H62A 0.9900 . ?
C62A H62B 0.9900 . ?
C62A C63A 1.500(9) . ?
C63A H63A 0.9800 . ?
C63A H63B 0.9800 . ?
C63A H63C 0.9800 . ?
C58A H58A 0.9800 . ?
C58A H58B 0.9800 . ?
C58A H58C 0.9800 . ?
C58A C59A 1.527(8) . ?
C59A H59A 0.9900 . ?
C59A H59B 0.9900 . ?
C60B H60C 0.9900 . ?
C60B H60D 0.9900 . ?
C60B C61B 1.514(15) . ?
C60B C59B 1.527(16) . ?
C61B H61C 0.9900 . ?
C61B H61D 0.9900 . ?
C61B C62B 1.487(16) . ?
C59B H59C 0.9900 . ?
C59B H59D 0.9900 . ?
C59B C6 1.45(3) . ?
C62B H62C 0.9900 . ?
C62B H62D 0.9900 . ?
C62B C63B 1.481(18) . ?
C7B H7BA 0.9800 . ?
C7B H7BB 0.9800 . ?
C7B H7BC 0.9800 . ?
C6B H6BA 0.9800 . ?
C6B H6BB 0.9800 . ?
C6B H6BC 0.9800 . ?
C18B H18D 0.9800 . ?
C18B H18E 0.9800 . ?
C18B H18F 0.9800 . ?
C17B H17D 0.9800 . ?
C17B H17E 0.9800 . ?
C17B H17F 0.9800 . ?
C16B H16D 0.9800 . ?
C16B H16E 0.9800 . ?
C16B H16F 0.9800 . ?
C28B H28D 0.9800 . ?
C28B H28E 0.9800 . ?
C28B H28F 0.9800 . ?
C29B H29D 0.9800 . ?
C29B H29E 0.9800 . ?
C29B H29F 0.9800 . ?
C30B H30D 0.9800 . ?
C30B H30E 0.9800 . ?
C30B H30F 0.9800 . ?
C63B H63D 0.9800 . ?
C63B H63E 0.9800 . ?
C63B H63F 0.9800 . ?
C6 H6A 0.9800 . ?
C6 H6B 0.9800 . ?
C6 H6C 0.9800 . ?
C56B H56D 0.9800 . ?
C56B H56E 0.9800 . ?
C56B H56F 0.9800 . ?
C56B C55B 1.516(11) . ?
C55B H55B 1.0000 . ?
C55B C57B 1.524(11) . ?
C57B H57D 0.9800 . ?
C57B H57E 0.9800 . ?
C57B H57F 0.9800 . ?

loop_
_geom_torsion_atom_site_label_1
_geom_torsion_atom_site_label_2
_geom_torsion_atom_site_label_3
_geom_torsion_atom_site_label_4
_geom_torsion
_geom_torsion_site_symmetry_1
_geom_torsion_site_symmetry_2
_geom_torsion_site_symmetry_3
_geom_torsion_site_symmetry_4
_geom_torsion_publ_flag
Al1 O1 C11 C12 0.99(17) . . . . ?
Al1 O1 C11 C20 -173.00(13) . . . . ?
Al1 O1 C33 C32 -3.36(17) . . . . ?
Al1 O1 C33 C24 171.97(13) . . . . ?
Al1 N5 C12 C11 5.3(2) . . . . ?
Al1 N5 C12 C13 -177.10(15) . . . . ?
Al1 N5 C34 C35 -95.04(19) . . . . ?
Al1 N5 C34 C42 87.6(2) . . . . ?
Al1 N4 C32 C33 -1.93(19) . . . . ?
Al1 N4 C32 C31 179.98(15) . . . . ?
Al1 N4 C46 C47 -85.49(19) . . . . ?
Al1 N4 C46 C54 97.85(19) . . . . ?
Al1 N2 C1 N1 -1.06(15) . . . . ?
Al1 N2 C1 N3 179.5(2) . . . . ?
Al1 N2 C2 C3 56.8(3) . . . . ?
Al1 N2 C2 C4 -65.1(2) . . . . ?
Al1 N1 C1 N2 1.05(15) . . . . ?
Al1 N1 C1 N3 -179.41(17) . . . . ?
Al1 N1 C5 C7A 88.4(3) . . . . ?
Al1 N1 C5 C6A -30.5(4) . . . . ?
Al1 N1 C5 C7B -103.7(5) . . . . ?
Al1 N1 C5 C6B 9.9(11) . . . . ?
O1 C11 C12 N5 -3.9(2) . . . . ?
O1 C11 C12 C13 178.14(14) . . . . ?
O1 C11 C20 C21 1.2(2) . . . . ?
O1 C11 C20 C19 -179.54(15) . . . . ?
O1 C33 C32 N4 3.4(2) . . . . ?
O1 C33 C32 C31 -178.22(14) . . . . ?
O1 C33 C24 C25 -179.21(15) . . . . ?
O1 C33 C24 C21 0.8(2) . . . . ?
N5 C12 C13 C14 -174.12(17) . . . . ?
N5 C34 C35 C39 -177.49(18) . . . . ?
N5 C34 C35 C36 1.6(3) . . . . ?
N5 C34 C42 C41 177.01(18) . . . . ?
N5 C34 C42 C43 -1.3(3) . . . . ?
N4 C32 C31 C26 173.87(17) . . . . ?
N4 C46 C47 C51 -177.52(16) . . . . ?
N4 C46 C47 C48 1.0(3) . . . . ?
N4 C46 C54 C53 177.70(17) . . . . ?
N4 C46 C54 C55A -7.6(7) . . . . ?
N4 C46 C54 C55B 5.9(10) . . . . ?
C11 O1 C33 C32 -136.86(14) . . . . ?
C11 O1 C33 C24 38.5(2) . . . . ?
C11 C12 C13 C14 3.5(3) . . . . ?
C11 C20 C19 C14 -1.6(3) . . . . ?
C33 O1 C11 C12 134.46(14) . . . . ?
C33 O1 C11 C20 -39.5(2) . . . . ?
C33 C32 C31 C26 -4.3(2) . . . . ?
C33 C24 C25 C26 -0.2(3) . . . . ?
C33 C24 C21 C20 -36.0(2) . . . . ?
C33 C24 C21 C22 -158.00(16) . . . . ?
C33 C24 C21 C23 81.53(19) . . . . ?
C32 N4 C46 C47 84.07(19) . . . . ?
C32 N4 C46 C54 -92.59(19) . . . . ?
C32 C33 C24 C25 -4.7(3) . . . . ?
C32 C33 C24 C21 175.35(16) . . . . ?
C32 C31 C26 C25 0.2(3) . . . . ?
C32 C31 C26 C27 -175.26(17) . . . . ?
C24 C33 C32 N4 -171.53(16) . . . . ?
C24 C33 C32 C31 6.8(3) . . . . ?
C24 C21 C20 C11 35.0(2) . . . . ?
C24 C21 C20 C19 -144.19(18) . . . . ?
C31 C26 C25 C24 2.2(3) . . . . ?
C31 C26 C27 C29A -144.2(6) . . . . ?
C31 C26 C27 C30A 100.6(3) . . . . ?
C31 C26 C27 C28A -18.5(5) . . . . ?
C31 C26 C27 C28B -43.2(10) . . . . ?
C31 C26 C27 C29B -152.5(11) . . . . ?
C31 C26 C27 C30B 76.1(15) . . . . ?
C12 N5 C34 C35 90.76(19) . . . . ?
C12 N5 C34 C42 -86.6(2) . . . . ?
C12 C11 C20 C21 -171.85(16) . . . . ?
C12 C11 C20 C19 7.4(3) . . . . ?
C34 N5 C12 C11 -179.67(15) . . . . ?
C34 N5 C12 C13 -2.1(3) . . . . ?
C34 C35 C39 C40 0.5(3) . . . . ?
C34 C35 C36 C37 146.6(2) . . . . ?
C34 C35 C36 C38 -90.1(3) . . . . ?
C34 C42 C41 C40 0.5(3) . . . . ?
C34 C42 C43 C44 -126.7(2) . . . . ?
C34 C42 C43 C45 109.3(2) . . . . ?
C46 N4 C32 C33 -172.96(14) . . . . ?
C46 N4 C32 C31 8.9(2) . . . . ?
C46 C47 C51 C52 0.1(3) . . . . ?
C46 C47 C48 C50 128.2(2) . . . . ?
C46 C47 C48 C49 -107.3(2) . . . . ?
C46 C54 C53 C52 -0.6(3) . . . . ?
C46 C54 C55A C56A -147.4(10) . . . . ?
C46 C54 C55A C57A 85.8(14) . . . . ?
C46 C54 C55B C56B -143.7(10) . . . . ?
C46 C54 C55B C57B 98.0(12) . . . . ?
C25 C24 C21 C20 143.99(18) . . . . ?
C25 C24 C21 C22 22.0(2) . . . . ?
C25 C24 C21 C23 -98.5(2) . . . . ?
C25 C26 C27 C29A 40.4(6) . . . . ?
C25 C26 C27 C30A -74.8(3) . . . . ?
C25 C26 C27 C28A 166.1(5) . . . . ?
C25 C26 C27 C28B 141.3(10) . . . . ?
C25 C26 C27 C29B 32.1(11) . . . . ?
C25 C26 C27 C30B -99.3(15) . . . . ?
C21 C24 C25 C26 179.81(17) . . . . ?
C21 C20 C19 C14 177.54(17) . . . . ?
C20 C11 C12 N5 169.60(16) . . . . ?
C20 C11 C12 C13 -8.3(3) . . . . ?
C20 C19 C14 C13 -2.4(3) . . . . ?
C20 C19 C14 C15 177.53(18) . . . . ?
C19 C14 C13 C12 1.4(3) . . . . ?
C19 C14 C15 C17A 44.9(3) . . . . ?
C19 C14 C15 C18A -74.3(2) . . . . ?
C19 C14 C15 C16A 169.2(2) . . . . ?
C19 C14 C15 C18B -134.0(9) . . . . ?
C19 C14 C15 C17B 12.5(14) . . . . ?
C19 C14 C15 C16B 115.9(6) . . . . ?
C13 C14 C15 C17A -135.2(2) . . . . ?
C13 C14 C15 C18A 105.6(2) . . . . ?
C13 C14 C15 C16A -10.9(3) . . . . ?
C13 C14 C15 C18B 45.9(9) . . . . ?
C13 C14 C15 C17B -167.5(14) . . . . ?
C13 C14 C15 C16B -64.1(6) . . . . ?
C47 C46 C54 C53 1.0(3) . . . . ?
C47 C46 C54 C55A 175.8(7) . . . . ?
C47 C46 C54 C55B -170.7(10) . . . . ?
C47 C51 C52 C53 0.3(3) . . . . ?
C1 N2 C2 C3 -113.7(2) . . . . ?
C1 N2 C2 C4 124.4(2) . . . . ?
C1 N1 C5 C7A -77.6(3) . . . . ?
C1 N1 C5 C6A 163.5(3) . . . . ?
C1 N1 C5 C7B 90.3(5) . . . . ?
C1 N1 C5 C6B -156.2(11) . . . . ?
C1 N3 C8 C9 -136.9(3) . . . . ?
C1 N3 C8 C10 102.2(3) . . . . ?
C27 C26 C25 C24 177.62(17) . . . . ?
C22 C21 C20 C11 157.00(16) . . . . ?
C22 C21 C20 C19 -22.2(3) . . . . ?
C51 C47 C48 C50 -53.3(3) . . . . ?
C51 C47 C48 C49 71.2(3) . . . . ?
C51 C52 C53 C54 0.0(4) . . . . ?
C35 C34 C42 C41 -0.3(3) . . . . ?
C35 C34 C42 C43 -178.7(2) . . . . ?
C15 C14 C13 C12 -178.54(18) . . . . ?
C54 C46 C47 C51 -0.8(3) . . . . ?
C54 C46 C47 C48 177.75(18) . . . . ?
C48 C47 C51 C52 -178.5(2) . . . . ?
C23 C21 C20 C11 -82.58(19) . . . . ?
C23 C21 C20 C19 98.3(2) . . . . ?
C2 N2 C1 Al1 173.8(2) . . . . ?
C2 N2 C1 N1 172.71(17) . . . . ?
C2 N2 C1 N3 -6.7(4) . . . . ?
C42 C34 C35 C39 -0.1(3) . . . . ?
C42 C34 C35 C36 179.0(2) . . . . ?
C5 N1 C1 Al1 172.3(2) . . . . ?
C5 N1 C1 N2 173.31(17) . . . . ?
C5 N1 C1 N3 -7.1(3) . . . . ?
C53 C54 C55A C56A 27.5(14) . . . . ?
C53 C54 C55A C57A -99.4(14) . . . . ?
C53 C54 C55B C56B 44.7(17) . . . . ?
C53 C54 C55B C57B -73.6(16) . . . . ?
C39 C35 C36 C37 -34.3(3) . . . . ?
C39 C35 C36 C38 89.0(3) . . . . ?
C39 C40 C41 C42 -0.1(4) . . . . ?
C41 C42 C43 C44 54.9(3) . . . . ?
C41 C42 C43 C45 -69.0(3) . . . . ?
C41 C40 C39 C35 -0.4(4) . . . . ?
C55A C54 C53 C52 -175.7(7) . . . . ?
C36 C35 C39 C40 -178.6(2) . . . . ?
C43 C42 C41 C40 178.9(2) . . . . ?
C8 N3 C1 N2 -18.0(4) . . . . ?
C8 N3 C1 N1 162.6(2) . . . . ?
C60A C61A C62A C63A 179.3(4) . . . . ?
C61A C60A C59A C58A -178.2(6) . . . . ?
C59A C60A C61A C62A -174.5(4) . . . . ?
C60B C61B C62B C63B -176.3(18) . . . . ?
C61B C60B C59B C6 176.2(19) . . . . ?
C59B C60B C61B C62B 170.2(16) . . . . ?
C55B C54 C53 C52 171.1(10) . . . . ?
